data_1556726
loop_
_publ_author_name
'Hossain, Sakiat'
'Imai, Yukari'
'Motohashi, Yuichi'
'Chen, Zhaoheng'
'Suzuki, Daiki'
'Suzuki, Taiyo'
'Kataoka, Yuki'
'Hirata, Momoko'
'Ono, Tasuku'
'Kurashige, Wataru'
'Kawawaki, Tokuhisa'
'Yamamoto, Takahiro'
'Negishi, Yuichi'

_publ_section_title
;
 Understanding and designing one-dimensional assemblies of
 ligand-protected metal nanoclusters
;
_journal_issue 3
_journal_name_full 'Materials Horizons'
_journal_page_first 796
_journal_page_last 803
_journal_paper_doi 10.1039/C9MH01691K
_journal_volume 7
_journal_year 2020
_chemical_formula_moiety '0.25(C256 H288 Au16 Pt8 S32), 0.5(C7 H8)'
_chemical_formula_sum 'C67.5 H76 Au4 Pt2 S8'
_chemical_formula_weight 2321.80
_chemical_name_systematic 'Au4Pt2(SC2H4Ph)8 polymer'
_space_group_crystal_system monoclinic
_space_group_IT_number 14
_space_group_name_Hall '-P 2yn'
_space_group_name_H-M_alt 'P 1 21/n 1'
_atom_sites_solution_hydrogens geom
_atom_sites_solution_primary dual
_audit_creation_date 2018-08-09
_audit_creation_method
;
Olex2 1.2
(compiled 2017.02.23 svn.r3390 for OlexSys, GUI svn.r5320)
;
_audit_update_record
;
2019-09-27 deposited with the CCDC.	2019-12-23 downloaded from the CCDC.
;
_cell_angle_alpha 90
_cell_angle_beta 94.5890(10)
_cell_angle_gamma 90
_cell_formula_units_Z 8
_cell_length_a 18.0367(17)
_cell_length_b 30.034(3)
_cell_length_c 24.600(2)
_cell_measurement_reflns_used 7623
_cell_measurement_temperature 100.15
_cell_measurement_theta_max 24.863
_cell_measurement_theta_min 2.265
_cell_volume 13283(2)
_computing_cell_refinement 'SAINT v8.37A (Bruker, 2015)'
_computing_data_reduction 'SAINT v8.37A (Bruker, 2015)'
_computing_molecular_graphics 'Olex2 (Dolomanov et al., 2009)'
_computing_publication_material 'Olex2 (Dolomanov et al., 2009)'
_computing_structure_refinement 'ShelXL (Sheldrick, 2015)'
_computing_structure_solution 'XT (Sheldrick, 2015)'
_diffrn_ambient_temperature 100.15
_diffrn_measured_fraction_theta_full 0.995
_diffrn_measured_fraction_theta_max 0.995
_diffrn_measurement_device_type 'Bruker APEX-II CCD'
_diffrn_measurement_method '\f and \w scans'
_diffrn_radiation_type MoK\a
_diffrn_radiation_wavelength 0.71073
_diffrn_reflns_av_R_equivalents 0.0702
_diffrn_reflns_av_unetI/netI 0.0902
_diffrn_reflns_Laue_measured_fraction_full 0.995
_diffrn_reflns_Laue_measured_fraction_max 0.995
_diffrn_reflns_limit_h_max 20
_diffrn_reflns_limit_h_min -21
_diffrn_reflns_limit_k_max 33
_diffrn_reflns_limit_k_min -35
_diffrn_reflns_limit_l_max 16
_diffrn_reflns_limit_l_min -29
_diffrn_reflns_number 64038
_diffrn_reflns_point_group_measured_fraction_full 0.995
_diffrn_reflns_point_group_measured_fraction_max 0.995
_diffrn_reflns_theta_full 25.027
_diffrn_reflns_theta_max 25.027
_diffrn_reflns_theta_min 1.320
_diffrn_standards_number 0
_exptl_absorpt_coefficient_mu 13.290
_exptl_absorpt_correction_T_max 0.7452
_exptl_absorpt_correction_T_min 0.5572
_exptl_absorpt_correction_type multi-scan
_exptl_absorpt_process_details
'SADABS-2016/2 (Bruker,2016/2) was used for absorption correction. wR2(int) was 0.1034 before and 0.0535 after correction. The Ratio of minimum to maximum transmission is 0.7477. The \l/2 correction factor is Not present.'
_exptl_crystal_colour colourless
_exptl_crystal_colour_primary colourless
_exptl_crystal_density_diffrn 2.322
_exptl_crystal_description needle
_exptl_crystal_F_000 8648
_exptl_crystal_recrystallization_method 'EtOH vapor diffusion to the toluene solution of the sample'
_exptl_crystal_size_max 0.3
_exptl_crystal_size_mid 0.04
_exptl_crystal_size_min 0.04
_refine_diff_density_max 1.205
_refine_diff_density_min -1.780
_refine_diff_density_rms 0.281
_refine_ls_extinction_method none
_refine_ls_goodness_of_fit_ref 0.994
_refine_ls_hydrogen_treatment constr
_refine_ls_matrix_type full
_refine_ls_number_parameters 1469
_refine_ls_number_reflns 23360
_refine_ls_number_restraints 1713
_refine_ls_restrained_S_all 0.962
_refine_ls_R_factor_all 0.0818
_refine_ls_R_factor_gt 0.0409
_refine_ls_shift/su_max 0.004
_refine_ls_shift/su_mean 0.000
_refine_ls_structure_factor_coef Fsqd
_refine_ls_weighting_details 'w=1/[\s^2^(Fo^2^)+(0.0194P)^2^] where P=(Fo^2^+2Fc^2^)/3'
_refine_ls_weighting_scheme calc
_refine_ls_wR_factor_gt 0.0705
_refine_ls_wR_factor_ref 0.0822
_reflns_Friedel_coverage 0.000
_reflns_number_gt 15798
_reflns_number_total 23360
_reflns_threshold_expression 'I > 2\s(I)'
_cod_data_source_file c9mh01691k2.cif
_cod_data_source_block Au4Pt2(SC2H4Ph)8
_cod_depositor_comments
;Adding full bibliography for 1556724--1556728.cif.

 Adding full bibliography for 1556724--1556728.cif.
;
_cod_original_cell_volume 13284(2)
_cod_original_formula_sum 'C67.50 H76 Au4 Pt2 S8'
_cod_database_code 1556726
_shelx_shelxl_version_number 2016/6
_shelx_space_group_comment
;
The symmetry employed for this shelxl refinement is uniquely defined
by the following loop, which should always be used as a source of
symmetry information in preference to the above space-group names.
They are only intended as comments.
;
_olex2_refinement_description
;
1. Fixed Uiso
 At 1.2 times of:
  All C(H) groups, All C(H,H) groups
 At 1.5 times of:
  All C(H,H,H) groups
2. Uiso/Uaniso restraints and constraints
C1 \\sim C2 \\sim C3 \\sim C4 \\sim C5 \\sim C6 \\sim C7 \\sim C8 \\sim C9
\\sim C10 \\sim C11 \\sim C12 \\sim C13 \\sim C14 \\sim C15 \\sim C16 \\sim C17
\\sim C18 \\sim C19 \\sim C20 \\sim C21 \\sim C22 \\sim C23 \\sim C24 \\sim C25
\\sim C26 \\sim C27 \\sim C28 \\sim C29 \\sim C30 \\sim C31 \\sim C32 \\sim C33
\\sim C34 \\sim C35 \\sim C36 \\sim C37 \\sim C38 \\sim C39 \\sim C40 \\sim C41
\\sim C42 \\sim C43 \\sim C44 \\sim C45 \\sim C46 \\sim C47 \\sim C48 \\sim C49
\\sim C50 \\sim C51 \\sim C52 \\sim C53 \\sim C54 \\sim C55 \\sim C56 \\sim C57
\\sim C58 \\sim C59 \\sim C60 \\sim C61 \\sim C62 \\sim C63 \\sim C64 \\sim C65
\\sim C66 \\sim C67 \\sim C68 \\sim C69 \\sim C70 \\sim C71 \\sim C72 \\sim C73
\\sim C74 \\sim C75 \\sim C76 \\sim C77 \\sim C78 \\sim C79 \\sim C80 \\sim C81
\\sim C82 \\sim C83 \\sim C84 \\sim C85 \\sim C86 \\sim C87 \\sim C88 \\sim C89
\\sim C90 \\sim C91 \\sim C92 \\sim C93 \\sim C94 \\sim C95 \\sim C96 \\sim C97
\\sim C98 \\sim C99 \\sim C100 \\sim C101 \\sim C102 \\sim C103 \\sim C104
\\sim C105 \\sim C106 \\sim C107 \\sim C108 \\sim C109 \\sim C110 \\sim C111
\\sim C112 \\sim C113 \\sim C114 \\sim C115 \\sim C116 \\sim C117 \\sim C118
\\sim C119 \\sim C120 \\sim C121 \\sim C122 \\sim C123 \\sim C124 \\sim C125
\\sim C126 \\sim C127 \\sim C128 \\sim C129 \\sim C130 \\sim C131 \\sim C132
\\sim C133 \\sim C134 \\sim C135: within 1.7A with sigma of 0.02 and sigma for
terminal atoms of 0.04
Uanis(C64) \\sim Ueq, Uanis(C128) \\sim Ueq, Uanis(C7) \\sim Ueq, Uanis(C16)
\\sim Ueq, Uanis(C76) \\sim Ueq, Uanis(C84) \\sim Ueq, Uanis(C88) \\sim Ueq:
with sigma of 0.005 and sigma for terminal atoms of 0.002
3. Rigid body (RIGU) restrains
 C1, C2, C3, C4, C5, C6, C7, C8, C9, C10, C11, C12, C13, C14, C15, C16, C17,
 C18, C19, C20, C21, C22, C23, C24, C25, C26, C27, C28, C29, C30, C31, C32, C33,
  C34, C35, C36, C37, C38, C39, C40, C41, C42, C43, C44, C45, C46, C47, C48,
 C49, C50, C51, C52, C53, C54, C55, C56, C57, C58, C59, C60, C61, C62, C63, C64,
  C65, C66, C67, C68, C69, C70, C71, C72, C73, C74, C75, C76, C77, C78, C79,
 C80, C81, C82, C83, C84, C85, C86, C87, C88, C89, C90, C91, C92, C93, C94, C95,
  C96, C97, C98, C99, C100, C101, C102, C103, C104, C105, C106, C107, C108,
 C109, C110, C111, C112, C113, C114, C115, C116, C117, C118, C119, C120, C121,
 C122, C123, C124, C125, C126, C127, C128, C129, C130, C131, C132, C133, C134,
 C135
 with sigma for 1-2 distances of 0.004 and sigma for 1-3 distances of 0.004
4.a Secondary CH2 refined with riding coordinates:
 C1(H1A,H1B), C2(H2A,H2B), C4(H4A,H4B), C5(H5A,H5B), C6(H6A,H6B), C8(H8A,H8B),
 C11(H11A,H11B), C16(H16A,H16B), C19(H19A,H19B), C24(H24A,H24B), C27(H27A,H27B),
  C29(H29A,H29B), C36(H36A,H36B), C37(H37A,H37B), C38(H38A,H38B), C39(H39A,
 H39B), C48(H48A,H48B), C60(H60A,H60B), C61(H61A,H61B), C64(H64A,H64B),
 C66(H66A,H66B), C71(H71A,H71B), C75(H75A,H75B), C76(H76A,H76B), C84(H84A,H84B),
  C91(H91A,H91B), C100(H10A,H10B), C104(H10C,H10D), C106(H10E,H10F), C107(H10G,
 H10H), C115(H11C,H11D), C128(H12A,H12B)
4.b Aromatic/amide H refined with riding coordinates:
 C9(H9), C12(H12), C13(H13), C14(H14), C21(H21), C22(H22), C23(H23), C25(H25),
 C28(H28), C30(H30), C31(H31), C32(H32), C34(H34), C35(H35), C40(H40), C41(H41),
  C42(H42), C43(H43), C44(H44), C46(H46), C47(H47), C51(H51), C53(H53),
 C54(H54), C55(H55), C56(H56), C57(H57), C58(H58), C59(H59), C62(H62), C63(H63),
  C68(H68), C69(H69), C70(H70), C72(H72), C73(H73), C74(H74), C77(H77),
 C78(H78), C79(H79), C80(H80), C81(H81), C82(H82), C83(H83), C85(H85), C86(H86),
  C87(H87), C88(H88), C89(H89), C90(H90), C92(H92), C93(H93), C94(H94),
 C95(H95), C96(H96), C97(H97), C98(H98), C101(H101), C102(H102), C103(H103),
 C105(H105), C108(H108), C109(H109), C110(H110), C111(H111), C112(H112),
 C113(H113), C114(H114), C116(H116), C117(H117), C118(H118), C119(H119),
 C120(H120), C121(H121), C122(H122), C123(H123), C124(H124), C125(H125),
 C126(H126), C127(H127), C129(H129), C130(H130), C131(H131), C132(H132),
 C134(H134)
4.c Idealised Me refined as rotating group:
 C135(H13A,H13B,H13C)
;
_olex2_submission_special_instructions 'No special instructions were received'

loop_
_space_group_symop_operation_xyz
'x, y, z'
'-x+1/2, y+1/2, -z+1/2'
'-x, -y, -z'
'x-1/2, -y-1/2, z-1/2'

loop_
_atom_site_label
_atom_site_type_symbol
_atom_site_fract_x
_atom_site_fract_y
_atom_site_fract_z
_atom_site_U_iso_or_equiv
_atom_site_adp_type
_atom_site_occupancy
_atom_site_site_symmetry_order
_atom_site_calc_flag
_atom_site_refinement_flags_posn
_atom_site_refinement_flags_adp
Pt1 Pt 0.85070(3) 0.18539(2) 0.77705(2) 0.01144(10) Uani 1 1 d . .
Pt2 Pt 0.62357(3) 0.18902(2) 0.66474(2) 0.01300(10) Uani 1 1 d . .
Pt3 Pt 0.81066(3) 0.43775(2) 0.69547(2) 0.01227(10) Uani 1 1 d . .
Pt4 Pt 0.67942(3) 0.42870(2) 0.85635(2) 0.01188(10) Uani 1 1 d . .
Au2 Au 0.76138(3) 0.51061(2) 0.79634(2) 0.01438(11) Uani 1 1 d . .
Au3 Au 0.72855(3) 0.35781(2) 0.75363(2) 0.01292(10) Uani 1 1 d . .
Au4 Au 0.74288(3) 0.10874(2) 0.70230(2) 0.01382(10) Uani 1 1 d . .
Au5 Au 0.72923(3) 0.26260(2) 0.74008(2) 0.01353(10) Uani 1 1 d . .
Au6 Au 0.64157(3) 0.45434(2) 0.72507(2) 0.01616(11) Uani 1 1 d . .
Au7 Au 0.66861(3) 0.17411(2) 0.79448(2) 0.01536(11) Uani 1 1 d . .
Au8 Au 0.85281(3) 0.41430(2) 0.82900(2) 0.01481(11) Uani 1 1 d . .
Au9 Au 0.80534(3) 0.19558(2) 0.64816(2) 0.01558(11) Uani 1 1 d . .
S00D S 0.76640(17) 0.36835(9) 0.66657(11) 0.0153(7) Uani 1 1 d . .
S00E S 0.91637(17) 0.17848(9) 0.69925(11) 0.0164(7) Uani 1 1 d . .
S00F S 0.85374(17) 0.26237(8) 0.77181(11) 0.0142(6) Uani 1 1 d . .
S00G S 0.79364(17) 0.42500(9) 0.90818(11) 0.0158(7) Uani 1 1 d . .
S00H S 0.56727(17) 0.15476(9) 0.73615(11) 0.0157(7) Uani 1 1 d . .
S00I S 0.67709(17) 0.50654(9) 0.86248(11) 0.0148(6) Uani 1 1 d . .
S00J S 0.65221(17) 0.11867(9) 0.63170(11) 0.0147(6) Uani 1 1 d . .
S00K S 0.83118(16) 0.10853(9) 0.77589(11) 0.0142(6) Uani 1 1 d . .
S00L S 0.70592(17) 0.47151(9) 0.64974(11) 0.0167(7) Uani 1 1 d . .
S00M S 0.77351(17) 0.19172(9) 0.84918(11) 0.0141(6) Uani 1 1 d . .
S00N S 0.84902(17) 0.50602(9) 0.73332(11) 0.0168(7) Uani 1 1 d . .
S00O S 0.69761(17) 0.22148(9) 0.60181(11) 0.0170(7) Uani 1 1 d . .
S00P S 0.68818(17) 0.35267(9) 0.84009(11) 0.0151(7) Uani 1 1 d . .
S00Q S 0.57462(17) 0.43128(9) 0.79540(11) 0.0163(7) Uani 1 1 d . .
S00R S 0.60645(17) 0.25825(9) 0.70451(11) 0.0171(7) Uani 1 1 d . .
S00S S 0.90753(17) 0.40332(9) 0.74880(11) 0.0163(7) Uani 1 1 d . .
C1 C 0.7416(6) 0.3683(3) 0.9850(4) 0.017(2) Uani 1 1 d . U
H1A H 0.693759 0.371964 0.964429 0.020 Uiso 1 1 calc R .
H1B H 0.746385 0.391485 1.012478 0.020 Uiso 1 1 calc R .
C2 C 0.5980(6) 0.3245(4) 0.8335(4) 0.017(3) Uani 1 1 d . U
H2A H 0.564122 0.340605 0.807921 0.020 Uiso 1 1 calc R .
H2B H 0.603899 0.294635 0.819581 0.020 Uiso 1 1 calc R .
C3 C 0.9308(7) 0.3137(4) 0.5800(4) 0.017(2) Uani 1 1 d . U
C4 C 0.6974(7) 0.4266(4) 0.5494(4) 0.018(2) Uani 1 1 d . U
H4A H 0.746893 0.415323 0.559852 0.021 Uiso 1 1 calc R .
H4B H 0.702488 0.454470 0.530086 0.021 Uiso 1 1 calc R .
C5 C 0.5784(7) 0.0431(4) 0.5936(5) 0.024(3) Uani 1 1 d . U
H5A H 0.592904 0.056390 0.560091 0.028 Uiso 1 1 calc R .
H5B H 0.616784 0.022075 0.606254 0.028 Uiso 1 1 calc R .
C6 C 0.9905(6) 0.4383(4) 0.7485(4) 0.018(3) Uani 1 1 d . U
H6A H 0.979116 0.467786 0.761527 0.022 Uiso 1 1 calc R .
H6B H 1.029515 0.425803 0.773371 0.022 Uiso 1 1 calc R .
C7 C 0.4594(7) 0.3173(4) 0.6686(5) 0.023(2) Uani 1 1 d . U
C8 C 0.4841(7) 0.4705(4) 0.8654(4) 0.021(3) Uani 1 1 d . U
H8A H 0.469753 0.439639 0.869959 0.026 Uiso 1 1 calc R .
H8B H 0.524090 0.477155 0.892901 0.026 Uiso 1 1 calc R .
C9 C 1.0975(7) 0.0690(4) 0.7635(4) 0.023(2) Uani 1 1 d . U
H9 H 1.093016 0.096182 0.745493 0.027 Uiso 1 1 calc R .
C10 C 0.7443(7) 0.3230(4) 1.0127(4) 0.018(2) Uani 1 1 d . U
C11 C 0.8027(6) 0.3733(3) 0.9471(4) 0.014(2) Uani 1 1 d . U
H11A H 0.801235 0.348260 0.922097 0.017 Uiso 1 1 calc R .
H11B H 0.850499 0.372877 0.968211 0.017 Uiso 1 1 calc R .
C12 C 0.3953(7) 0.0955(4) 0.6851(5) 0.023(3) Uani 1 1 d . U
H12 H 0.399834 0.107813 0.650830 0.027 Uiso 1 1 calc R .
C13 C 0.5526(7) 0.5555(4) 1.0015(4) 0.018(2) Uani 1 1 d . U
H13 H 0.548158 0.528715 1.019931 0.022 Uiso 1 1 calc R .
C14 C 0.4480(7) 0.0357(4) 0.5469(4) 0.019(2) Uani 1 1 d . U
H14 H 0.453478 0.063619 0.531336 0.023 Uiso 1 1 calc R .
C15 C 0.9562(7) 0.2974(4) 0.9229(4) 0.016(2) Uani 1 1 d . U
C16 C 0.5115(7) 0.4763(3) 0.8102(4) 0.015(2) Uani 1 1 d . U
H16A H 0.537184 0.504575 0.808589 0.018 Uiso 1 1 calc R .
H16B H 0.469619 0.476616 0.782920 0.018 Uiso 1 1 calc R .
C17 C 0.4195(7) 0.4997(4) 0.8736(5) 0.026(2) Uani 1 1 d . U
C18 C 0.5057(7) 0.0185(3) 0.5819(4) 0.016(2) Uani 1 1 d . U
C19 C 1.0294(7) 0.2412(4) 0.7300(5) 0.022(2) Uani 1 1 d . U
H19A H 1.051243 0.269140 0.719386 0.026 Uiso 1 1 calc R .
H19B H 1.003934 0.247125 0.762471 0.026 Uiso 1 1 calc R .
C20 C 1.0922(7) 0.2095(4) 0.7455(5) 0.019(2) Uani 1 1 d . U
C21 C 1.1424(8) 0.4369(4) 0.6529(5) 0.033(3) Uani 1 1 d . U
H21 H 1.135266 0.465556 0.639064 0.040 Uiso 1 1 calc R .
C22 C 0.7433(7) 0.1436(4) 0.4323(5) 0.029(3) Uani 1 1 d . U
H22 H 0.773032 0.128448 0.458748 0.035 Uiso 1 1 calc R .
C23 C 0.9964(7) 0.3364(4) 0.9306(5) 0.023(3) Uani 1 1 d . U
H23 H 1.014204 0.350752 0.900854 0.027 Uiso 1 1 calc R .
C24 C 0.9707(7) 0.2279(3) 0.6846(4) 0.018(2) Uani 1 1 d . U
H24A H 0.995261 0.222616 0.651578 0.022 Uiso 1 1 calc R .
H24B H 0.936825 0.252740 0.677652 0.022 Uiso 1 1 calc R .
C25 C 0.6154(7) 0.6000(4) 0.9406(5) 0.023(3) Uani 1 1 d . U
H25 H 0.653697 0.604168 0.917995 0.028 Uiso 1 1 calc R .
C26 C 0.6127(7) 0.5612(3) 0.9706(4) 0.017(2) Uani 1 1 d . U
C27 C 0.8925(7) 0.5441(4) 0.6404(4) 0.024(3) Uani 1 1 d . U
H27A H 0.894810 0.513179 0.629321 0.029 Uiso 1 1 calc R .
H27B H 0.940746 0.552281 0.657751 0.029 Uiso 1 1 calc R .
C28 C 0.5078(8) 0.2464(4) 0.8931(4) 0.025(3) Uani 1 1 d . U
H28 H 0.555267 0.234761 0.900291 0.030 Uiso 1 1 calc R .
C29 C 0.9763(7) 0.0856(4) 0.8010(5) 0.020(2) Uani 1 1 d . U
H29A H 0.957866 0.080995 0.836571 0.024 Uiso 1 1 calc R .
H29B H 0.992732 0.116249 0.799308 0.024 Uiso 1 1 calc R .
C30 C 1.0569(7) 0.2882(4) 0.5786(4) 0.023(2) Uani 1 1 d . U
H30 H 1.106963 0.291056 0.590384 0.027 Uiso 1 1 calc R .
C31 C 1.0105(7) 0.3543(4) 0.9827(5) 0.026(3) Uani 1 1 d . U
H31 H 1.037732 0.380458 0.987398 0.031 Uiso 1 1 calc R .
C32 C 0.7382(7) 0.2830(4) 0.9834(5) 0.024(3) Uani 1 1 d . U
H32 H 0.730257 0.284517 0.945600 0.028 Uiso 1 1 calc R .
C33 C 1.0881(7) 0.4177(4) 0.6831(4) 0.021(2) Uani 1 1 d . U
C34 C 0.3833(7) 0.0125(4) 0.5351(5) 0.026(3) Uani 1 1 d . U
H34 H 0.346263 0.024507 0.511001 0.031 Uiso 1 1 calc R .
C35 C 0.8899(7) 0.0678(4) 0.9498(5) 0.024(3) Uani 1 1 d . U
H35 H 0.880288 0.060432 0.913192 0.029 Uiso 1 1 calc R .
C36 C 0.6743(7) 0.5262(3) 0.9713(4) 0.019(2) Uani 1 1 d . U
H36A H 0.704222 0.528951 1.005719 0.022 Uiso 1 1 calc R .
H36B H 0.650853 0.497097 0.971147 0.022 Uiso 1 1 calc R .
C37 C 0.9426(7) 0.2767(4) 0.8670(4) 0.023(3) Uani 1 1 d . U
H37A H 0.980132 0.287416 0.843974 0.028 Uiso 1 1 calc R .
H37B H 0.948085 0.244687 0.870186 0.028 Uiso 1 1 calc R .
C38 C 0.5731(7) 0.0799(3) 0.6369(4) 0.017(3) Uani 1 1 d . U
H38A H 0.575137 0.066868 0.673012 0.020 Uiso 1 1 calc R .
H38B H 0.526378 0.095823 0.630504 0.020 Uiso 1 1 calc R .
C39 C 0.8726(7) 0.3457(3) 0.5986(4) 0.020(2) Uani 1 1 d . U
H39A H 0.831947 0.347873 0.570364 0.023 Uiso 1 1 calc R .
H39B H 0.894574 0.375069 0.603426 0.023 Uiso 1 1 calc R .
C40 C 0.9851(7) 0.3340(4) 1.0262(5) 0.023(3) Uani 1 1 d . U
H40 H 0.993815 0.346141 1.060903 0.028 Uiso 1 1 calc R .
C41 C 0.3728(7) -0.0281(4) 0.5583(5) 0.024(3) Uani 1 1 d . U
H41 H 0.328402 -0.043458 0.550575 0.029 Uiso 1 1 calc R .
C42 C 1.0057(7) 0.3181(4) 0.5958(4) 0.020(2) Uani 1 1 d . U
H42 H 1.021852 0.341544 0.618359 0.024 Uiso 1 1 calc R .
C43 C 0.9302(7) 0.2763(4) 0.9687(5) 0.023(3) Uani 1 1 d . U
H43 H 0.902895 0.250038 0.964914 0.028 Uiso 1 1 calc R .
C44 C 0.4606(7) 0.3568(4) 0.6967(4) 0.020(2) Uani 1 1 d . U
H44 H 0.495927 0.377920 0.688947 0.025 Uiso 1 1 calc R .
C45 C 0.7191(7) 0.1871(4) 0.4428(5) 0.023(2) Uani 1 1 d . U
C46 C 0.5049(8) 0.6265(4) 0.9768(5) 0.027(3) Uani 1 1 d . U
H46 H 0.469434 0.648682 0.979716 0.032 Uiso 1 1 calc R .
C47 C 0.4283(7) 0.3087(4) 0.8772(5) 0.030(3) Uani 1 1 d . U
H47 H 0.420836 0.339337 0.874785 0.035 Uiso 1 1 calc R .
C48 C 0.7401(8) 0.2086(4) 0.4963(4) 0.025(3) Uani 1 1 d . U
H48A H 0.738943 0.240795 0.492612 0.031 Uiso 1 1 calc R .
H48B H 0.789854 0.199744 0.509928 0.031 Uiso 1 1 calc R .
C49 C 0.4997(7) 0.2921(4) 0.8859(4) 0.021(2) Uani 1 1 d . U
C50 C 0.4006(6) 0.1227(4) 0.7310(5) 0.018(2) Uani 1 1 d . U
C51 C 1.2065(8) 0.4140(5) 0.6434(5) 0.034(3) Uani 1 1 d . U
H51 H 1.242807 0.428000 0.624730 0.041 Uiso 1 1 calc R .
C52 C 0.6560(7) 0.3937(4) 0.5125(4) 0.021(2) Uani 1 1 d . U
C53 C 1.0508(7) 0.0149(4) 0.8239(4) 0.020(2) Uani 1 1 d . U
H53 H 1.014788 0.005383 0.846310 0.025 Uiso 1 1 calc R .
C54 C 1.1118(7) -0.0109(4) 0.8181(5) 0.025(3) Uani 1 1 d . U
H54 H 1.116029 -0.038170 0.835929 0.030 Uiso 1 1 calc R .
C55 C 0.4942(7) -0.0234(4) 0.6057(4) 0.019(2) Uani 1 1 d . U
H55 H 0.530955 -0.035649 0.629900 0.023 Uiso 1 1 calc R .
C56 C 0.7432(7) 0.2426(4) 1.0070(5) 0.025(3) Uani 1 1 d . U
H56 H 0.737463 0.216913 0.986060 0.030 Uiso 1 1 calc R .
C57 C 0.4991(7) 0.5875(4) 1.0061(4) 0.022(3) Uani 1 1 d . U
H57 H 0.460219 0.583159 1.028242 0.027 Uiso 1 1 calc R .
C58 C 0.9461(8) 0.2951(4) 1.0186(5) 0.027(3) Uani 1 1 d . U
H58 H 0.929680 0.280788 1.048973 0.033 Uiso 1 1 calc R .
C59 C 1.1026(8) 0.3744(4) 0.7028(5) 0.028(3) Uani 1 1 d . U
H59 H 1.069188 0.360737 0.724371 0.033 Uiso 1 1 calc R .
C60 C 0.8693(7) 0.1479(3) 0.9241(4) 0.021(3) Uani 1 1 d . U
H60A H 0.904913 0.145789 0.896724 0.025 Uiso 1 1 calc R .
H60B H 0.875682 0.176761 0.941613 0.025 Uiso 1 1 calc R .
C61 C 1.0182(7) 0.4421(4) 0.6931(5) 0.025(3) Uani 1 1 d . U
H61A H 1.025882 0.473396 0.685733 0.030 Uiso 1 1 calc R .
H61B H 0.979158 0.431631 0.666749 0.030 Uiso 1 1 calc R .
C62 C 0.9081(8) 0.0347(4) 0.9873(5) 0.031(3) Uani 1 1 d . U
H62 H 0.912191 0.005337 0.976036 0.037 Uiso 1 1 calc R .
C63 C 0.3582(7) 0.3353(4) 0.7465(5) 0.034(3) Uani 1 1 d . U
H63 H 0.323535 0.341519 0.771528 0.041 Uiso 1 1 calc R .
C64 C 0.7921(7) 0.1450(3) 0.8966(4) 0.017(3) Uani 1 1 d . U
H64A H 0.756240 0.145420 0.923942 0.021 Uiso 1 1 calc R .
H64B H 0.786482 0.117161 0.876792 0.021 Uiso 1 1 calc R .
C65 C 0.8856(7) 0.1122(4) 0.9659(4) 0.018(2) Uani 1 1 d . U
C66 C 0.5955(7) 0.3028(4) 0.6540(4) 0.020(3) Uani 1 1 d . U
H66A H 0.609882 0.330855 0.671304 0.023 Uiso 1 1 calc R .
H66B H 0.628532 0.297299 0.625513 0.023 Uiso 1 1 calc R .
C67 C 1.0418(7) 0.0558(4) 0.7961(4) 0.020(2) Uani 1 1 d . U
C68 C 1.1065(8) 0.1967(4) 0.7999(5) 0.025(3) Uani 1 1 d . U
H68 H 1.074758 0.206201 0.825528 0.030 Uiso 1 1 calc R .
C69 C 0.4259(8) 0.5444(4) 0.8841(5) 0.036(3) Uani 1 1 d . U
H69 H 0.472742 0.557534 0.887328 0.044 Uiso 1 1 calc R .
C70 C 0.8204(7) 0.5608(4) 0.5512(5) 0.024(3) Uani 1 1 d . U
H70 H 0.792512 0.535176 0.555750 0.029 Uiso 1 1 calc R .
C71 C 0.5166(7) 0.3065(4) 0.6287(5) 0.022(2) Uani 1 1 d . U
H71A H 0.503038 0.278597 0.610730 0.027 Uiso 1 1 calc R .
H71B H 0.514942 0.329492 0.600862 0.027 Uiso 1 1 calc R .
C72 C 0.3831(7) 0.0496(4) 0.6900(5) 0.027(3) Uani 1 1 d . U
H72 H 0.380427 0.031699 0.659113 0.032 Uiso 1 1 calc R .
C73 C 0.4291(7) -0.0463(4) 0.5935(4) 0.023(3) Uani 1 1 d . U
H73 H 0.422478 -0.074157 0.608824 0.027 Uiso 1 1 calc R .
C74 C 0.6832(8) 0.1446(4) 0.3418(5) 0.036(3) Uani 1 1 d . U
H74 H 0.671900 0.130567 0.308463 0.043 Uiso 1 1 calc R .
C75 C 0.4157(7) 0.1716(3) 0.7255(5) 0.019(2) Uani 1 1 d . U
H75A H 0.374844 0.188280 0.738797 0.023 Uiso 1 1 calc R .
H75B H 0.417886 0.178720 0.687164 0.023 Uiso 1 1 calc R .
C76 C 0.8667(7) 0.2872(3) 0.8399(4) 0.017(3) Uani 1 1 d . U
H76A H 0.860627 0.319231 0.837072 0.021 Uiso 1 1 calc R .
H76B H 0.828912 0.275886 0.862280 0.021 Uiso 1 1 calc R .
C77 C 0.9072(7) 0.2791(4) 0.5448(4) 0.022(2) Uani 1 1 d . U
H77 H 0.857105 0.275747 0.533364 0.026 Uiso 1 1 calc R .
C78 C 0.7648(7) 0.2783(4) 1.0934(5) 0.031(3) Uani 1 1 d . U
H78 H 0.774187 0.276617 1.131106 0.038 Uiso 1 1 calc R .
C79 C 0.3750(7) 0.0311(4) 0.7399(5) 0.030(3) Uani 1 1 d . U
H79 H 0.366120 0.000743 0.742891 0.036 Uiso 1 1 calc R .
C80 C 0.6776(7) 0.2084(4) 0.4011(5) 0.029(3) Uani 1 1 d . U
H80 H 0.661159 0.237293 0.406760 0.035 Uiso 1 1 calc R .
C81 C 0.6134(7) 0.4052(4) 0.4665(4) 0.025(3) Uani 1 1 d . U
H81 H 0.612183 0.434822 0.455583 0.030 Uiso 1 1 calc R .
C82 C 0.3944(7) 0.1025(4) 0.7814(5) 0.021(3) Uani 1 1 d . U
H82 H 0.399838 0.119647 0.812998 0.025 Uiso 1 1 calc R .
C83 C 1.1592(7) 0.0428(4) 0.7570(5) 0.027(3) Uani 1 1 d . U
H83 H 1.194681 0.051548 0.733744 0.033 Uiso 1 1 calc R .
C84 C 0.7260(6) 0.5267(3) 0.9267(4) 0.014(2) Uani 1 1 d . U
H84A H 0.768533 0.507794 0.936613 0.017 Uiso 1 1 calc R .
H84B H 0.743869 0.556753 0.921690 0.017 Uiso 1 1 calc R .
C85 C 0.4131(7) 0.3668(4) 0.7353(5) 0.032(3) Uani 1 1 d . U
H85 H 0.416722 0.393755 0.753811 0.038 Uiso 1 1 calc R .
C86 C 0.3802(7) 0.0574(4) 0.7853(5) 0.029(3) Uani 1 1 d . U
H86 H 0.374061 0.044823 0.819234 0.034 Uiso 1 1 calc R .
C87 C 0.3630(8) 0.5703(5) 0.8900(5) 0.039(3) Uani 1 1 d . U
H87 H 0.368538 0.600404 0.898193 0.047 Uiso 1 1 calc R .
C88 C 1.0342(7) 0.2545(4) 0.5445(5) 0.026(3) Uani 1 1 d . U
H88 H 1.068896 0.234493 0.532683 0.031 Uiso 1 1 calc R .
C89 C 1.1657(8) 0.3517(4) 0.6905(5) 0.035(3) Uani 1 1 d . U
H89 H 1.172812 0.322632 0.702792 0.042 Uiso 1 1 calc R .
C90 C 1.1402(7) 0.1957(4) 0.7076(5) 0.026(3) Uani 1 1 d . U
H90 H 1.132303 0.204301 0.671276 0.032 Uiso 1 1 calc R .
C91 C 0.8347(7) 0.5492(3) 0.6806(5) 0.021(3) Uani 1 1 d . U
H91A H 0.785392 0.546278 0.662038 0.025 Uiso 1 1 calc R .
H91B H 0.838584 0.578470 0.697241 0.025 Uiso 1 1 calc R .
C92 C 0.3473(8) 0.4806(4) 0.8672(5) 0.033(3) Uani 1 1 d . U
H92 H 0.342043 0.450490 0.858977 0.040 Uiso 1 1 calc R .
C93 C 0.4072(7) 0.2860(4) 0.6803(5) 0.030(3) Uani 1 1 d . U
H93 H 0.405378 0.258789 0.662120 0.036 Uiso 1 1 calc R .
C94 C 0.7574(7) 0.2400(4) 1.0648(5) 0.028(3) Uani 1 1 d . U
H94 H 0.761397 0.212581 1.082378 0.034 Uiso 1 1 calc R .
C95 C 0.6582(7) 0.3485(4) 0.5260(5) 0.023(3) Uani 1 1 d . U
H95 H 0.688731 0.339131 0.556031 0.027 Uiso 1 1 calc R .
C96 C 0.9162(7) 0.6123(4) 0.5847(5) 0.025(3) Uani 1 1 d . U
H96 H 0.952788 0.621069 0.611304 0.030 Uiso 1 1 calc R .
C97 C 1.1674(8) 0.0026(4) 0.7864(5) 0.031(3) Uani 1 1 d . U
H97 H 1.209914 -0.014722 0.784482 0.037 Uiso 1 1 calc R .
C98 C 0.7591(7) 0.3203(4) 1.0691(5) 0.025(3) Uani 1 1 d . U
H98 H 0.764986 0.345930 1.090113 0.030 Uiso 1 1 calc R .
C99 C 0.8753(7) 0.5730(4) 0.5904(5) 0.021(2) Uani 1 1 d . U
C100 C 0.5662(7) 0.3225(4) 0.8891(4) 0.024(3) Uani 1 1 d . U
H10A H 0.603679 0.311447 0.916266 0.029 Uiso 1 1 calc R .
H10B H 0.551649 0.352085 0.899977 0.029 Uiso 1 1 calc R .
C101 C 0.8460(7) 0.6246(4) 0.4984(5) 0.027(3) Uani 1 1 d . U
H101 H 0.836094 0.641710 0.467161 0.033 Uiso 1 1 calc R .
C102 C 0.9001(8) 0.6382(4) 0.5371(5) 0.029(3) Uani 1 1 d . U
H102 H 0.926175 0.664415 0.532110 0.035 Uiso 1 1 calc R .
C103 C 0.9597(8) 0.2498(4) 0.5271(5) 0.027(3) Uani 1 1 d . U
H103 H 0.944730 0.226782 0.503392 0.033 Uiso 1 1 calc R .
C104 C 0.6573(7) 0.4345(4) 0.5991(4) 0.021(3) Uani 1 1 d . U
H10C H 0.648912 0.406080 0.616268 0.026 Uiso 1 1 calc R .
H10D H 0.608955 0.447281 0.588128 0.026 Uiso 1 1 calc R .
C105 C 0.9204(9) 0.0458(4) 1.0421(5) 0.039(3) Uani 1 1 d . U
H105 H 0.932612 0.023740 1.067778 0.047 Uiso 1 1 calc R .
C106 C 0.4891(7) 0.1865(4) 0.7570(5) 0.023(3) Uani 1 1 d . U
H10E H 0.485243 0.182457 0.795800 0.028 Uiso 1 1 calc R .
H10F H 0.497256 0.217870 0.750409 0.028 Uiso 1 1 calc R .
C107 C 0.9139(7) 0.0787(4) 0.7587(5) 0.022(3) Uani 1 1 d . U
H10G H 0.902882 0.047209 0.755395 0.026 Uiso 1 1 calc R .
H10H H 0.928511 0.089170 0.723781 0.026 Uiso 1 1 calc R .
C108 C 0.7232(8) 0.1234(5) 0.3830(5) 0.038(3) Uani 1 1 d . U
H108 H 0.737636 0.094121 0.377846 0.045 Uiso 1 1 calc R .
C109 C 0.6159(7) 0.3172(4) 0.4958(5) 0.027(3) Uani 1 1 d . U
H109 H 0.617564 0.287551 0.506570 0.032 Uiso 1 1 calc R .
C110 C 0.2833(8) 0.5068(4) 0.8730(5) 0.038(3) Uani 1 1 d . U
H110 H 0.236117 0.494122 0.869738 0.045 Uiso 1 1 calc R .
C111 C 0.8067(7) 0.5868(4) 0.5049(5) 0.026(3) Uani 1 1 d . U
H111 H 0.770247 0.578253 0.478003 0.031 Uiso 1 1 calc R .
C112 C 0.3574(8) 0.2949(4) 0.7191(5) 0.035(3) Uani 1 1 d . U
H112 H 0.322795 0.273311 0.726960 0.042 Uiso 1 1 calc R .
C113 C 1.2146(8) 0.1572(4) 0.7787(5) 0.029(3) Uani 1 1 d . U
H113 H 1.256544 0.140402 0.789638 0.035 Uiso 1 1 calc R .
C114 C 0.3670(8) 0.2800(4) 0.8721(5) 0.036(3) Uani 1 1 d . U
H114 H 0.319335 0.291342 0.864367 0.043 Uiso 1 1 calc R .
C115 C 0.6824(7) 0.1931(4) 0.5359(4) 0.021(3) Uani 1 1 d . U
H11C H 0.686677 0.161138 0.541298 0.025 Uiso 1 1 calc R .
H11D H 0.632553 0.199382 0.519970 0.025 Uiso 1 1 calc R .
C116 C 0.9146(9) 0.0892(4) 1.0582(5) 0.041(3) Uani 1 1 d . U
H116 H 0.920901 0.096450 1.095013 0.049 Uiso 1 1 calc R .
C117 C 0.8994(8) 0.1222(4) 1.0198(5) 0.028(3) Uani 1 1 d . U
H117 H 0.898547 0.151733 1.030903 0.033 Uiso 1 1 calc R .
C118 C 0.5610(7) 0.6333(4) 0.9438(5) 0.026(3) Uani 1 1 d . U
H118 H 0.563325 0.659467 0.923807 0.031 Uiso 1 1 calc R .
C119 C 1.2176(8) 0.3708(5) 0.6611(5) 0.036(3) Uani 1 1 d . U
H119 H 1.259780 0.355127 0.653007 0.044 Uiso 1 1 calc R .
C120 C 0.4482(8) 0.2180(4) 0.8898(5) 0.033(3) Uani 1 1 d . U
H120 H 0.455336 0.187610 0.895319 0.040 Uiso 1 1 calc R .
C121 C 0.3774(8) 0.2348(4) 0.8784(5) 0.033(3) Uani 1 1 d . U
H121 H 0.336833 0.215679 0.874993 0.040 Uiso 1 1 calc R .
C122 C 0.8787(8) 0.3916(4) 0.4621(5) 0.037(3) Uani 1 1 d . U
H122 H 0.905770 0.366704 0.474288 0.045 Uiso 1 1 calc R .
C123 C 0.2925(8) 0.5520(5) 0.8838(5) 0.036(3) Uani 1 1 d . U
H123 H 0.251130 0.570029 0.886798 0.044 Uiso 1 1 calc R .
C124 C 0.5722(8) 0.3292(4) 0.4508(5) 0.030(3) Uani 1 1 d . U
H124 H 0.543671 0.308150 0.430850 0.036 Uiso 1 1 calc R .
C125 C 0.7750(8) 0.4214(4) 0.4061(5) 0.036(3) Uani 1 1 d . U
H125 H 0.733529 0.417439 0.381595 0.043 Uiso 1 1 calc R .
C126 C 0.8172(9) 0.3858(5) 0.4251(6) 0.042(3) Uani 1 1 d . U
H126 H 0.804256 0.357300 0.413106 0.050 Uiso 1 1 calc R .
C127 C 0.6594(7) 0.1882(5) 0.3509(5) 0.034(3) Uani 1 1 d . U
H127 H 0.631659 0.203562 0.323478 0.041 Uiso 1 1 calc R .
C128 C 0.8414(7) 0.3311(3) 0.6524(4) 0.019(3) Uani 1 1 d . U
H12A H 0.880346 0.332227 0.681902 0.023 Uiso 1 1 calc R .
H12B H 0.823125 0.300787 0.649114 0.023 Uiso 1 1 calc R .
C129 C 0.7964(8) 0.4634(4) 0.4245(5) 0.037(3) Uani 1 1 d . U
H129 H 0.769044 0.488097 0.412007 0.044 Uiso 1 1 calc R .
C130 C 0.5710(7) 0.3739(4) 0.4350(5) 0.026(3) Uani 1 1 d . U
H130 H 0.542432 0.382892 0.403764 0.032 Uiso 1 1 calc R .
C131 C 1.1664(8) 0.1704(4) 0.8162(5) 0.028(3) Uani 1 1 d . U
H131 H 1.174364 0.161607 0.852441 0.034 Uiso 1 1 calc R .
C132 C 0.8572(9) 0.4692(4) 0.4610(5) 0.039(3) Uani 1 1 d . U
H132 H 0.869762 0.497858 0.472623 0.047 Uiso 1 1 calc R .
C133 C 0.9013(8) 0.4333(4) 0.4814(5) 0.034(3) Uani 1 1 d . U
C134 C 1.2003(7) 0.1690(4) 0.7247(5) 0.029(3) Uani 1 1 d . U
H134 H 1.231591 0.158805 0.699157 0.035 Uiso 1 1 calc R .
C135 C 0.9669(9) 0.4409(4) 0.5187(5) 0.047(4) Uani 1 1 d . U
H13A H 0.981164 0.413590 0.536923 0.070 Uiso 1 1 calc GR .
H13B H 0.955895 0.462900 0.545217 0.070 Uiso 1 1 calc GR .
H13C H 1.007008 0.451262 0.498579 0.070 Uiso 1 1 calc GR .

loop_
_atom_site_aniso_label
_atom_site_aniso_U_11
_atom_site_aniso_U_22
_atom_site_aniso_U_33
_atom_site_aniso_U_23
_atom_site_aniso_U_13
_atom_site_aniso_U_12
Pt1 0.0161(3) 0.0086(2) 0.0093(2) 0.00023(17) -0.00089(18) 0.00029(19)
Pt2 0.0170(3) 0.0103(2) 0.0112(2) -0.00045(17) -0.00191(19) -0.00016(19)
Pt3 0.0176(3) 0.0092(2) 0.0098(2) -0.00005(17) -0.00037(18) 0.00028(19)
Pt4 0.0172(3) 0.0087(2) 0.0094(2) 0.00026(17) -0.00088(19) 0.00035(19)
Au2 0.0232(3) 0.0092(2) 0.0105(2) 0.00026(17) -0.0001(2) -0.00061(19)
Au3 0.0176(3) 0.0089(2) 0.0119(2) -0.00108(17) -0.00042(19) -0.00044(19)
Au4 0.0172(3) 0.0091(2) 0.0148(2) -0.00015(17) -0.00096(19) 0.00025(19)
Au5 0.0191(3) 0.0091(2) 0.0117(2) -0.00034(17) -0.00320(19) 0.00047(19)
Au6 0.0205(3) 0.0154(2) 0.0122(2) -0.00226(18) -0.0013(2) 0.0027(2)
Au7 0.0192(3) 0.0135(2) 0.0131(2) 0.00165(18) -0.00035(19) 0.0011(2)
Au8 0.0183(3) 0.0128(2) 0.0128(2) 0.00162(18) -0.00184(19) -0.0011(2)
Au9 0.0203(3) 0.0143(2) 0.0119(2) -0.00107(18) -0.0003(2) -0.0024(2)
S00D 0.0255(19) 0.0104(15) 0.0097(15) -0.0018(11) -0.0001(13) -0.0016(13)
S00E 0.0251(19) 0.0126(15) 0.0118(15) -0.0002(11) 0.0033(13) -0.0013(13)
S00F 0.0252(18) 0.0090(14) 0.0081(14) 0.0008(11) -0.0010(12) -0.0012(13)
S00G 0.0203(18) 0.0126(15) 0.0138(16) 0.0006(11) -0.0024(13) 0.0010(13)
S00H 0.0180(18) 0.0115(15) 0.0172(16) -0.0012(11) -0.0006(13) 0.0000(13)
S00I 0.0197(18) 0.0093(14) 0.0151(16) 0.0017(11) 0.0003(13) -0.0015(13)
S00J 0.0194(18) 0.0109(15) 0.0133(16) 0.0005(11) -0.0015(13) 0.0015(12)
S00K 0.0153(17) 0.0082(14) 0.0189(16) -0.0011(11) 0.0002(13) -0.0003(12)
S00L 0.0238(19) 0.0129(15) 0.0134(16) 0.0006(11) 0.0017(13) 0.0012(13)
S00M 0.0208(18) 0.0133(15) 0.0084(15) 0.0022(11) 0.0019(12) 0.0022(13)
S00N 0.0238(19) 0.0103(15) 0.0159(16) -0.0004(11) -0.0011(13) -0.0019(13)
S00O 0.0195(18) 0.0167(16) 0.0144(16) 0.0023(12) -0.0018(13) -0.0037(13)
S00P 0.0242(19) 0.0106(15) 0.0101(15) -0.0001(11) -0.0009(13) 0.0025(13)
S00Q 0.0234(18) 0.0124(15) 0.0123(15) -0.0032(11) -0.0038(13) -0.0013(13)
S00R 0.0213(18) 0.0126(15) 0.0169(16) -0.0010(12) -0.0012(13) 0.0003(13)
S00S 0.0200(18) 0.0128(15) 0.0152(16) 0.0022(11) -0.0040(13) 0.0024(13)
C1 0.015(6) 0.020(5) 0.014(5) -0.004(4) -0.003(4) 0.001(5)
C2 0.021(7) 0.015(6) 0.015(6) 0.000(4) 0.002(5) -0.006(5)
C3 0.026(5) 0.017(5) 0.009(5) 0.003(4) 0.000(4) 0.000(4)
C4 0.024(6) 0.018(5) 0.011(5) -0.001(4) 0.004(4) 0.000(5)
C5 0.019(6) 0.025(6) 0.027(6) -0.014(5) 0.005(5) 0.002(5)
C6 0.020(7) 0.020(6) 0.014(6) 0.006(5) -0.004(4) 0.010(5)
C7 0.020(4) 0.021(4) 0.026(4) 0.000(3) -0.010(3) -0.002(3)
C8 0.019(6) 0.028(6) 0.018(5) 0.006(5) 0.005(5) 0.001(5)
C9 0.029(6) 0.023(6) 0.016(6) 0.002(4) 0.000(5) 0.003(4)
C10 0.018(6) 0.020(5) 0.016(5) 0.001(4) 0.006(4) 0.001(4)
C11 0.023(7) 0.005(5) 0.016(6) 0.000(4) 0.003(5) 0.004(5)
C12 0.017(7) 0.031(5) 0.020(5) -0.004(4) 0.001(5) -0.002(5)
C13 0.026(6) 0.020(5) 0.009(5) -0.002(4) 0.000(4) 0.000(4)
C14 0.026(6) 0.022(6) 0.009(5) -0.001(4) 0.000(4) -0.001(4)
C15 0.017(6) 0.018(5) 0.011(4) 0.001(4) -0.006(4) 0.005(4)
C16 0.022(4) 0.010(4) 0.012(4) 0.002(3) -0.001(3) 0.004(4)
C17 0.025(5) 0.037(5) 0.017(6) 0.007(5) 0.003(5) 0.006(4)
C18 0.021(5) 0.018(5) 0.009(5) -0.007(4) 0.007(4) 0.000(4)
C19 0.021(6) 0.014(6) 0.031(6) 0.002(4) 0.006(4) -0.006(4)
C20 0.022(6) 0.013(5) 0.023(5) -0.003(4) 0.002(4) -0.009(4)
C21 0.036(7) 0.041(7) 0.024(7) -0.002(5) 0.014(5) -0.001(5)
C22 0.033(7) 0.024(5) 0.031(6) -0.001(4) -0.008(5) -0.007(5)
C23 0.023(7) 0.025(5) 0.019(5) 0.001(4) -0.004(5) -0.005(5)
C24 0.032(7) 0.009(6) 0.016(6) 0.001(4) 0.014(4) -0.005(5)
C25 0.034(7) 0.016(5) 0.021(6) -0.007(4) 0.009(5) -0.001(4)
C26 0.030(6) 0.013(5) 0.009(5) -0.006(4) 0.003(4) 0.003(4)
C27 0.032(7) 0.026(6) 0.017(5) 0.007(4) 0.010(5) 0.008(5)
C28 0.036(6) 0.025(5) 0.015(6) 0.002(5) 0.001(5) 0.006(4)
C29 0.023(6) 0.018(6) 0.021(6) -0.005(5) -0.001(4) 0.000(4)
C30 0.020(6) 0.027(6) 0.020(6) 0.014(4) -0.002(5) -0.002(4)
C31 0.019(7) 0.023(6) 0.033(6) -0.008(4) -0.008(5) 0.000(5)
C32 0.028(7) 0.022(5) 0.022(6) 0.000(4) 0.008(5) 0.003(5)
C33 0.027(6) 0.029(5) 0.007(5) -0.006(4) -0.002(4) 0.000(4)
C34 0.022(6) 0.030(6) 0.023(6) 0.009(5) -0.006(5) -0.001(5)
C35 0.035(7) 0.017(5) 0.019(5) 0.002(4) 0.000(5) 0.001(5)
C36 0.025(6) 0.010(5) 0.020(6) -0.004(4) -0.001(4) -0.002(4)
C37 0.021(6) 0.030(6) 0.017(5) -0.009(4) -0.008(4) 0.001(5)
C38 0.025(7) 0.012(6) 0.013(6) -0.002(4) -0.005(5) -0.002(5)
C39 0.033(6) 0.009(5) 0.018(6) 0.001(4) 0.008(5) -0.003(5)
C40 0.015(6) 0.034(6) 0.019(5) -0.013(4) -0.006(5) 0.015(5)
C41 0.021(6) 0.026(6) 0.024(6) 0.001(4) -0.009(5) -0.007(5)
C42 0.026(5) 0.020(6) 0.014(6) 0.000(4) -0.004(4) -0.005(4)
C43 0.029(7) 0.021(6) 0.019(5) 0.001(4) 0.002(5) -0.001(5)
C44 0.020(6) 0.020(5) 0.019(6) 0.002(4) -0.011(4) -0.005(5)
C45 0.028(6) 0.025(5) 0.015(5) 0.000(4) 0.004(4) -0.011(5)
C46 0.041(7) 0.022(5) 0.018(6) -0.009(4) 0.008(5) 0.004(5)
C47 0.031(5) 0.024(6) 0.033(7) -0.002(5) -0.001(5) 0.009(4)
C48 0.037(7) 0.025(6) 0.014(5) 0.002(4) 0.003(5) -0.004(5)
C49 0.028(5) 0.019(5) 0.015(6) 0.004(4) 0.002(5) 0.005(4)
C50 0.012(6) 0.019(4) 0.024(5) -0.001(3) 0.001(4) -0.001(4)
C51 0.034(7) 0.053(7) 0.017(6) -0.008(5) 0.009(5) -0.002(5)
C52 0.023(6) 0.023(5) 0.015(5) -0.002(4) -0.001(4) 0.001(4)
C53 0.025(6) 0.021(5) 0.013(6) -0.004(4) -0.008(5) 0.004(4)
C54 0.040(7) 0.013(6) 0.021(6) -0.003(4) -0.006(5) 0.015(5)
C55 0.021(6) 0.018(5) 0.017(6) 0.001(4) -0.003(5) 0.002(4)
C56 0.019(7) 0.019(5) 0.035(6) 0.001(4) -0.005(5) -0.009(5)
C57 0.032(7) 0.028(6) 0.007(6) -0.002(4) 0.005(5) 0.004(5)
C58 0.038(7) 0.034(6) 0.009(5) 0.000(4) 0.002(5) 0.003(5)
C59 0.038(7) 0.028(6) 0.017(6) -0.005(4) -0.003(5) 0.003(5)
C60 0.030(6) 0.013(5) 0.019(6) 0.002(4) -0.005(5) 0.006(5)
C61 0.018(6) 0.037(7) 0.019(6) 0.008(5) 0.000(5) 0.000(5)
C62 0.049(8) 0.015(5) 0.025(6) 0.001(4) -0.009(6) -0.004(5)
C63 0.017(7) 0.048(7) 0.035(7) 0.004(5) -0.004(5) 0.004(5)
C64 0.022(4) 0.012(4) 0.019(4) 0.006(3) 0.005(3) 0.006(4)
C65 0.025(6) 0.014(4) 0.015(5) 0.003(4) -0.005(4) 0.004(4)
C66 0.025(6) 0.018(6) 0.013(6) -0.003(5) -0.009(5) -0.009(5)
C67 0.030(6) 0.016(5) 0.012(5) -0.002(4) -0.001(4) 0.007(4)
C68 0.040(7) 0.011(6) 0.025(5) -0.004(4) 0.001(5) 0.001(5)
C69 0.035(7) 0.041(6) 0.032(7) -0.003(5) 0.000(6) 0.004(5)
C70 0.033(7) 0.018(6) 0.023(5) 0.005(4) 0.009(4) 0.000(5)
C71 0.022(6) 0.017(6) 0.026(6) 0.000(5) -0.011(4) -0.006(5)
C72 0.010(6) 0.028(5) 0.043(6) -0.003(5) 0.000(5) 0.000(5)
C73 0.027(6) 0.021(6) 0.019(6) 0.005(4) -0.003(5) -0.004(4)
C74 0.043(8) 0.047(6) 0.017(6) -0.007(5) 0.005(5) -0.015(6)
C75 0.020(6) 0.017(5) 0.021(6) 0.006(4) 0.004(5) 0.003(5)
C76 0.021(4) 0.012(4) 0.019(4) -0.003(3) -0.002(3) 0.000(4)
C77 0.026(6) 0.022(6) 0.016(6) 0.002(4) -0.002(5) -0.006(4)
C78 0.036(8) 0.044(6) 0.014(6) 0.004(4) 0.004(5) 0.006(6)
C79 0.024(7) 0.016(5) 0.049(6) -0.001(4) 0.003(6) -0.002(5)
C80 0.030(7) 0.036(6) 0.022(5) -0.001(4) 0.003(5) 0.004(5)
C81 0.035(7) 0.025(6) 0.015(5) -0.002(4) -0.004(4) -0.001(5)
C82 0.025(7) 0.013(5) 0.027(5) 0.001(4) 0.013(5) 0.001(5)
C83 0.027(6) 0.031(6) 0.022(6) -0.004(4) -0.009(5) 0.001(5)
C84 0.014(4) 0.011(4) 0.017(4) -0.004(3) -0.001(3) -0.002(3)
C85 0.028(7) 0.040(7) 0.027(6) -0.005(5) -0.007(5) 0.001(5)
C86 0.025(7) 0.014(5) 0.048(6) 0.003(4) 0.007(6) 0.000(5)
C87 0.039(7) 0.050(7) 0.027(7) -0.019(6) 0.000(6) 0.006(5)
C88 0.032(4) 0.025(4) 0.023(4) 0.009(3) 0.007(4) -0.001(4)
C89 0.043(7) 0.036(7) 0.025(7) -0.006(5) -0.002(5) 0.013(5)
C90 0.023(6) 0.035(7) 0.020(6) 0.005(5) -0.001(4) 0.001(5)
C91 0.030(7) 0.008(6) 0.027(6) 0.000(5) 0.012(5) 0.005(5)
C92 0.027(6) 0.037(6) 0.036(7) 0.008(6) 0.007(6) 0.005(4)
C93 0.021(6) 0.028(6) 0.041(7) 0.007(5) -0.008(5) -0.002(5)
C94 0.022(7) 0.033(6) 0.030(6) 0.007(4) 0.008(5) 0.002(5)
C95 0.026(7) 0.021(5) 0.021(6) -0.003(4) -0.001(5) 0.004(5)
C96 0.029(7) 0.018(5) 0.029(6) 0.006(4) 0.005(5) 0.004(4)
C97 0.033(7) 0.028(6) 0.030(7) -0.005(5) -0.003(5) 0.008(5)
C98 0.022(7) 0.036(6) 0.018(5) -0.002(4) 0.012(5) -0.002(5)
C99 0.025(6) 0.021(5) 0.020(5) 0.007(4) 0.011(4) 0.006(4)
C100 0.032(6) 0.025(6) 0.016(6) -0.006(5) 0.004(5) -0.002(5)
C101 0.033(7) 0.024(6) 0.025(6) 0.007(5) 0.009(5) 0.007(5)
C102 0.041(7) 0.021(6) 0.027(6) 0.005(4) 0.008(5) -0.002(5)
C103 0.044(6) 0.021(6) 0.017(6) -0.006(5) 0.001(5) -0.002(5)
C104 0.024(7) 0.020(6) 0.021(6) -0.004(5) 0.007(5) -0.002(5)
C105 0.071(10) 0.018(5) 0.026(6) 0.005(4) -0.022(6) -0.008(6)
C106 0.023(7) 0.020(6) 0.026(7) 0.003(5) -0.003(5) -0.004(5)
C107 0.024(6) 0.017(6) 0.023(6) -0.002(5) -0.001(5) -0.009(5)
C108 0.045(8) 0.039(7) 0.028(6) -0.006(5) 0.001(5) -0.014(6)
C109 0.030(7) 0.021(6) 0.030(6) -0.004(4) 0.005(5) -0.004(5)
C110 0.027(6) 0.048(6) 0.037(7) 0.003(6) -0.003(6) 0.007(5)
C111 0.032(7) 0.028(6) 0.018(6) 0.004(4) 0.005(5) 0.006(5)
C112 0.027(7) 0.037(6) 0.039(7) 0.009(5) -0.004(5) -0.003(5)
C113 0.033(7) 0.025(6) 0.029(6) 0.004(5) 0.000(5) -0.001(5)
C114 0.026(6) 0.043(6) 0.039(7) 0.011(6) 0.005(6) 0.004(5)
C115 0.037(8) 0.014(6) 0.012(6) -0.001(5) 0.000(5) -0.004(5)
C116 0.082(10) 0.019(5) 0.020(6) 0.003(4) -0.006(6) -0.012(6)
C117 0.052(8) 0.012(5) 0.019(5) -0.002(4) -0.006(5) -0.010(5)
C118 0.029(7) 0.030(6) 0.018(6) -0.001(5) 0.001(5) 0.004(5)
C119 0.036(7) 0.052(7) 0.021(7) -0.009(5) -0.006(5) 0.006(6)
C120 0.046(6) 0.025(6) 0.029(7) -0.006(5) 0.005(6) 0.001(4)
C121 0.034(6) 0.036(6) 0.031(7) 0.002(5) 0.001(6) -0.009(5)
C122 0.047(8) 0.030(6) 0.037(7) 0.003(5) 0.016(5) 0.000(6)
C123 0.037(6) 0.049(6) 0.023(7) -0.007(6) -0.002(6) 0.009(5)
C124 0.033(7) 0.031(5) 0.025(6) -0.006(5) 0.004(5) -0.001(5)
C125 0.046(8) 0.031(6) 0.032(7) 0.001(5) 0.009(6) -0.006(5)
C126 0.053(8) 0.035(6) 0.038(7) -0.001(5) 0.011(5) -0.002(6)
C127 0.024(7) 0.055(7) 0.022(6) 0.001(5) -0.004(5) -0.002(6)
C128 0.024(5) 0.014(4) 0.020(4) 0.003(3) 0.006(3) -0.005(4)
C129 0.049(8) 0.033(6) 0.031(7) 0.006(5) 0.014(5) -0.003(6)
C130 0.027(7) 0.033(6) 0.018(6) -0.005(4) -0.003(5) 0.002(5)
C131 0.043(7) 0.021(6) 0.021(6) -0.003(5) -0.006(5) -0.002(5)
C132 0.057(8) 0.025(6) 0.036(7) -0.003(5) 0.011(5) -0.005(5)
C133 0.051(7) 0.032(6) 0.023(6) -0.002(5) 0.019(5) 0.002(5)
C134 0.021(6) 0.036(7) 0.030(6) 0.003(5) 0.000(5) 0.005(5)
C135 0.063(9) 0.037(8) 0.040(9) 0.000(6) 0.010(6) 0.002(7)

loop_
_atom_type_symbol
_atom_type_description
_atom_type_scat_dispersion_real
_atom_type_scat_dispersion_imag
_atom_type_scat_source
C C 0.0033 0.0016 'International Tables Vol C Tables 4.2.6.8 and 6.1.1.4'
H H 0.0000 0.0000 'International Tables Vol C Tables 4.2.6.8 and 6.1.1.4'
Au Au -2.0133 8.8022 'International Tables Vol C Tables 4.2.6.8 and 6.1.1.4'
Pt Pt -1.7033 8.3905 'International Tables Vol C Tables 4.2.6.8 and 6.1.1.4'
S S 0.1246 0.1234 'International Tables Vol C Tables 4.2.6.8 and 6.1.1.4'

loop_
_geom_angle_atom_site_label_1
_geom_angle_atom_site_label_2
_geom_angle_atom_site_label_3
_geom_angle
_geom_angle_site_symmetry_1
_geom_angle_site_symmetry_3
Au9 Pt1 Au5 63.098(13) . .
S00E Pt1 Au5 101.96(7) . .
S00E Pt1 Au9 46.31(8) . .
S00E Pt1 S00M 174.10(11) . .
S00F Pt1 Au5 45.16(8) . .
S00F Pt1 Au9 81.71(7) . .
S00F Pt1 S00E 91.56(10) . .
S00F Pt1 S00K 172.00(11) . .
S00F Pt1 S00M 88.82(10) . .
S00K Pt1 Au5 126.93(8) . .
S00K Pt1 Au9 93.19(7) . .
S00K Pt1 S00E 89.31(9) . .
S00K Pt1 S00M 89.51(10) . .
S00M Pt1 Au5 74.23(7) . .
S00M Pt1 Au9 128.02(7) . .
S00H Pt2 Au7 45.01(7) . .
S00H Pt2 S00O 170.88(11) . .
S00J Pt2 Au7 99.88(7) . .
S00J Pt2 S00H 89.13(9) . .
S00J Pt2 S00O 89.59(10) . .
S00O Pt2 Au7 126.50(7) . .
S00R Pt2 Au7 75.07(7) . .
S00R Pt2 S00H 89.83(10) . .
S00R Pt2 S00J 173.68(11) . .
S00R Pt2 S00O 90.45(10) . .
Au3 Pt3 Au6 62.499(14) . .
S00D Pt3 Au3 46.15(7) . .
S00D Pt3 Au6 84.25(8) . .
S00D Pt3 S00L 89.84(10) . .
S00D Pt3 S00N 173.74(10) . .
S00D Pt3 S00S 89.88(10) . .
S00L Pt3 Au3 98.85(7) . .
S00L Pt3 Au6 45.89(7) . .
S00N Pt3 Au3 127.64(7) . .
S00N Pt3 Au6 91.69(8) . .
S00N Pt3 S00L 90.75(10) . .
S00N Pt3 S00S 88.88(10) . .
S00S Pt3 Au3 76.73(7) . .
S00S Pt3 Au6 128.16(7) . .
S00S Pt3 S00L 174.02(10) . .
Au8 Pt4 Au2 62.306(14) . .
S00G Pt4 Au2 82.64(7) . .
S00G Pt4 Au8 44.95(7) . .
S00G Pt4 S00I 91.83(10) . .
S00I Pt4 Au2 44.93(7) . .
S00I Pt4 Au8 99.62(8) . .
S00P Pt4 Au2 128.28(7) . .
S00P Pt4 Au8 75.89(8) . .
S00P Pt4 S00G 88.75(10) . .
S00P Pt4 S00I 172.93(10) . .
S00Q Pt4 Au2 93.29(7) . .
S00Q Pt4 Au8 127.83(7) . .
S00Q Pt4 S00G 172.77(10) . .
S00Q Pt4 S00I 89.45(10) . .
S00Q Pt4 S00P 89.12(10) . .
Au4 Au2 Pt4 136.991(19) 2_656 .
Au4 Au2 Au6 121.56(2) 2_656 .
Au6 Au2 Pt4 62.363(15) . .
S00I Au2 Pt4 45.57(6) . .
S00I Au2 Au4 91.47(7) . 2_656
S00I Au2 Au6 84.46(7) . .
S00N Au2 Pt4 128.00(7) . .
S00N Au2 Au4 95.01(7) . 2_656
S00N Au2 Au6 94.02(7) . .
S00N Au2 S00I 173.14(10) . .
Pt3 Au3 Au6 58.960(15) . .
Pt3 Au3 Au8 62.963(14) . .
Au5 Au3 Pt3 133.119(19) . .
Au5 Au3 Au6 147.46(2) . .
Au5 Au3 Au8 124.920(19) . .
Au8 Au3 Au6 87.595(16) . .
S00D Au3 Pt3 46.19(7) . .
S00D Au3 Au5 91.39(7) . .
S00D Au3 Au6 81.70(7) . .
S00D Au3 Au8 102.34(7) . .
S00P Au3 Pt3 130.58(7) . .
S00P Au3 Au5 92.57(7) . .
S00P Au3 Au6 94.27(7) . .
S00P Au3 Au8 76.38(8) . .
S00P Au3 S00D 175.84(10) . .
Au2 Au4 Au7 124.370(18) 2_646 .
Au2 Au4 Au9 146.73(2) 2_646 .
Au9 Au4 Au7 88.693(16) . .
S00J Au4 Au2 96.90(7) . 2_646
S00J Au4 Au7 97.80(7) . .
S00J Au4 Au9 80.33(7) . .
S00J Au4 S00K 172.44(9) . .
S00K Au4 Au2 90.30(7) . 2_646
S00K Au4 Au7 76.12(7) . .
S00K Au4 Au9 94.89(7) . .
Au3 Au5 Pt1 132.95(2) . .
Au3 Au5 Au7 140.362(19) . .
Au7 Au5 Pt1 62.567(15) . .
S00F Au5 Pt1 45.12(6) . .
S00F Au5 Au3 88.68(7) . .
S00F Au5 Au7 102.15(7) . .
S00F Au5 S00R 175.77(10) . .
S00R Au5 Pt1 131.58(7) . .
S00R Au5 Au3 94.99(7) . .
S00R Au5 Au7 76.32(7) . .
Pt3 Au6 Au3 58.541(13) . .
Au2 Au6 Pt3 65.903(15) . .
Au2 Au6 Au3 93.357(17) . .
S00L Au6 Pt3 46.62(8) . .
S00L Au6 Au2 87.75(8) . .
S00L Au6 Au3 95.98(7) . .
S00Q Au6 Pt3 133.36(8) . .
S00Q Au6 Au2 96.94(7) . .
S00Q Au6 Au3 81.15(7) . .
S00Q Au6 S00L 174.62(10) . .
Pt2 Au7 Au4 60.062(14) . .
Au5 Au7 Pt2 62.889(13) . .
Au5 Au7 Au4 92.005(16) . .
S00H Au7 Pt2 45.78(7) . .
S00H Au7 Au4 76.80(7) . .
S00H Au7 Au5 103.23(7) . .
S00M Au7 Pt2 132.19(7) . .
S00M Au7 Au4 100.14(7) . .
S00M Au7 Au5 76.17(7) . .
S00M Au7 S00H 176.89(10) . .
Au3 Au8 Pt4 64.074(15) . .
S00G Au8 Pt4 45.44(7) . .
S00G Au8 Au3 102.00(8) . .
S00S Au8 Pt4 132.59(8) . .
S00S Au8 Au3 76.15(8) . .
S00S Au8 S00G 177.99(11) . .
Au4 Au9 Pt1 65.187(14) . .
S00E Au9 Pt1 46.43(7) . .
S00E Au9 Au4 84.92(7) . .
S00O Au9 Pt1 130.91(7) . .
S00O Au9 Au4 99.85(7) . .
S00O Au9 S00E 172.78(10) . .
Au3 S00D Pt3 87.66(9) . .
C128 S00D Pt3 111.7(4) . .
C128 S00D Au3 111.9(4) . .
Au9 S00E Pt1 87.26(10) . .
C24 S00E Pt1 113.7(4) . .
C24 S00E Au9 99.5(4) . .
Pt1 S00F Au5 89.72(10) . .
C76 S00F Pt1 110.9(4) . .
C76 S00F Au5 110.8(4) . .
Au8 S00G Pt4 89.61(10) . .
C11 S00G Pt4 111.4(4) . .
C11 S00G Au8 107.1(3) . .
Au7 S00H Pt2 89.21(10) . .
C106 S00H Pt2 112.1(4) . .
C106 S00H Au7 106.7(4) . .
Au2 S00I Pt4 89.50(10) . .
C84 S00I Pt4 111.8(4) . .
C84 S00I Au2 106.7(4) . .
Au4 S00J Pt2 91.04(10) . .
C38 S00J Pt2 110.6(4) . .
C38 S00J Au4 111.7(4) . .
Au4 S00K Pt1 95.77(10) . .
C107 S00K Pt1 111.3(4) . .
C107 S00K Au4 110.2(4) . .
Au6 S00L Pt3 87.49(9) . .
C104 S00L Pt3 112.7(4) . .
C104 S00L Au6 99.5(4) . .
Au7 S00M Pt1 92.82(10) . .
C64 S00M Pt1 109.2(4) . .
C64 S00M Au7 107.3(4) . .
Au2 S00N Pt3 97.10(11) . .
C91 S00N Pt3 108.5(4) . .
C91 S00N Au2 111.5(4) . .
Au9 S00O Pt2 92.02(10) . .
C115 S00O Pt2 109.8(4) . .
C115 S00O Au9 109.9(4) . .
Au3 S00P Pt4 97.10(10) . .
C2 S00P Pt4 113.4(4) . .
C2 S00P Au3 107.0(3) . .
Au6 S00Q Pt4 92.68(11) . .
C16 S00Q Pt4 112.7(4) . .
C16 S00Q Au6 107.6(3) . .
Au5 S00R Pt2 93.10(11) . .
C66 S00R Pt2 112.3(4) . .
C66 S00R Au5 105.3(4) . .
Au8 S00S Pt3 93.74(11) . .
C6 S00S Pt3 108.6(4) . .
C6 S00S Au8 109.2(4) . .
H1A C1 H1B 108.0 . .
C10 C1 H1A 109.3 . .
C10 C1 H1B 109.3 . .
C11 C1 H1A 109.3 . .
C11 C1 H1B 109.3 . .
C11 C1 C10 111.5(9) . .
S00P C2 H2A 109.8 . .
S00P C2 H2B 109.8 . .
H2A C2 H2B 108.2 . .
C100 C2 S00P 109.6(7) . .
C100 C2 H2A 109.8 . .
C100 C2 H2B 109.8 . .
C42 C3 C39 122.5(10) . .
C42 C3 C77 119.2(11) . .
C77 C3 C39 118.3(11) . .
H4A C4 H4B 108.1 . .
C52 C4 H4A 109.5 . .
C52 C4 H4B 109.5 . .
C104 C4 H4A 109.5 . .
C104 C4 H4B 109.5 . .
C104 C4 C52 110.5(10) . .
H5A C5 H5B 107.9 . .
C18 C5 H5A 109.1 . .
C18 C5 H5B 109.1 . .
C18 C5 C38 112.3(9) . .
C38 C5 H5A 109.1 . .
C38 C5 H5B 109.1 . .
S00S C6 H6A 109.1 . .
S00S C6 H6B 109.1 . .
H6A C6 H6B 107.9 . .
C61 C6 S00S 112.4(8) . .
C61 C6 H6A 109.1 . .
C61 C6 H6B 109.1 . .
C44 C7 C71 121.9(11) . .
C44 C7 C93 118.0(12) . .
C93 C7 C71 120.0(11) . .
H8A C8 H8B 107.9 . .
C16 C8 H8A 109.2 . .
C16 C8 H8B 109.2 . .
C17 C8 H8A 109.2 . .
C17 C8 H8B 109.2 . .
C17 C8 C16 112.0(9) . .
C67 C9 H9 119.0 . .
C83 C9 H9 119.0 . .
C83 C9 C67 122.0(11) . .
C32 C10 C1 122.5(10) . .
C98 C10 C1 119.7(10) . .
C98 C10 C32 117.6(10) . .
S00G C11 H11A 109.3 . .
S00G C11 H11B 109.3 . .
C1 C11 S00G 111.7(7) . .
C1 C11 H11A 109.3 . .
C1 C11 H11B 109.3 . .
H11A C11 H11B 107.9 . .
C50 C12 H12 119.7 . .
C50 C12 C72 120.5(11) . .
C72 C12 H12 119.7 . .
C26 C13 H13 118.5 . .
C57 C13 H13 118.5 . .
C57 C13 C26 123.0(11) . .
C18 C14 H14 119.2 . .
C34 C14 H14 119.2 . .
C34 C14 C18 121.5(11) . .
C23 C15 C37 121.2(10) . .
C23 C15 C43 118.6(10) . .
C43 C15 C37 120.2(11) . .
S00Q C16 H16A 109.5 . .
S00Q C16 H16B 109.5 . .
C8 C16 S00Q 110.7(7) . .
C8 C16 H16A 109.5 . .
C8 C16 H16B 109.5 . .
H16A C16 H16B 108.1 . .
C69 C17 C8 123.4(12) . .
C69 C17 C92 118.7(12) . .
C92 C17 C8 117.9(11) . .
C14 C18 C5 121.9(10) . .
C14 C18 C55 117.3(11) . .
C55 C18 C5 120.8(11) . .
H19A C19 H19B 107.0 . .
C20 C19 H19A 107.6 . .
C20 C19 H19B 107.6 . .
C20 C19 C24 118.8(9) . .
C24 C19 H19A 107.6 . .
C24 C19 H19B 107.6 . .
C68 C20 C19 119.7(10) . .
C90 C20 C19 121.1(11) . .
C90 C20 C68 119.0(12) . .
C33 C21 H21 119.5 . .
C51 C21 H21 119.5 . .
C51 C21 C33 121.0(13) . .
C45 C22 H22 119.8 . .
C108 C22 H22 119.8 . .
C108 C22 C45 120.4(12) . .
C15 C23 H23 119.7 . .
C15 C23 C31 120.5(11) . .
C31 C23 H23 119.7 . .
S00E C24 H24A 108.6 . .
S00E C24 H24B 108.6 . .
C19 C24 S00E 114.8(8) . .
C19 C24 H24A 108.6 . .
C19 C24 H24B 108.6 . .
H24A C24 H24B 107.5 . .
C26 C25 H25 119.5 . .
C26 C25 C118 121.0(11) . .
C118 C25 H25 119.5 . .
C13 C26 C36 120.6(10) . .
C25 C26 C13 117.4(11) . .
C25 C26 C36 122.0(10) . .
H27A C27 H27B 108.0 . .
C91 C27 H27A 109.3 . .
C91 C27 H27B 109.3 . .
C91 C27 C99 111.6(10) . .
C99 C27 H27A 109.3 . .
C99 C27 H27B 109.3 . .
C49 C28 H28 118.8 . .
C120 C28 H28 118.8 . .
C120 C28 C49 122.3(13) . .
H29A C29 H29B 107.5 . .
C67 C29 H29A 108.6 . .
C67 C29 H29B 108.6 . .
C107 C29 H29A 108.6 . .
C107 C29 H29B 108.6 . .
C107 C29 C67 114.8(9) . .
C42 C30 H30 120.0 . .
C88 C30 H30 120.0 . .
C88 C30 C42 120.0(12) . .
C23 C31 H31 119.7 . .
C40 C31 C23 120.6(12) . .
C40 C31 H31 119.7 . .
C10 C32 H32 118.3 . .
C56 C32 C10 123.4(11) . .
C56 C32 H32 118.3 . .
C21 C33 C59 116.3(12) . .
C21 C33 C61 121.4(11) . .
C59 C33 C61 122.2(11) . .
C14 C34 H34 119.6 . .
C41 C34 C14 120.7(12) . .
C41 C34 H34 119.6 . .
C62 C35 H35 119.5 . .
C62 C35 C65 121.0(11) . .
C65 C35 H35 119.5 . .
C26 C36 H36A 107.7 . .
C26 C36 H36B 107.7 . .
H36A C36 H36B 107.1 . .
C84 C36 C26 118.6(9) . .
C84 C36 H36A 107.7 . .
C84 C36 H36B 107.7 . .
C15 C37 H37A 109.0 . .
C15 C37 H37B 109.0 . .
H37A C37 H37B 107.8 . .
C76 C37 C15 113.0(9) . .
C76 C37 H37A 109.0 . .
C76 C37 H37B 109.0 . .
S00J C38 H38A 110.1 . .
S00J C38 H38B 110.1 . .
C5 C38 S00J 108.2(8) . .
C5 C38 H38A 110.1 . .
C5 C38 H38B 110.1 . .
H38A C38 H38B 108.4 . .
C3 C39 H39A 109.1 . .
C3 C39 H39B 109.1 . .
C3 C39 C128 112.7(9) . .
H39A C39 H39B 107.8 . .
C128 C39 H39A 109.1 . .
C128 C39 H39B 109.1 . .
C31 C40 H40 120.6 . .
C31 C40 C58 118.8(11) . .
C58 C40 H40 120.6 . .
C34 C41 H41 120.3 . .
C34 C41 C73 119.4(12) . .
C73 C41 H41 120.3 . .
C3 C42 H42 119.5 . .
C30 C42 C3 121.0(11) . .
C30 C42 H42 119.5 . .
C15 C43 H43 120.8 . .
C58 C43 C15 118.4(12) . .
C58 C43 H43 120.8 . .
C7 C44 H44 118.1 . .
C85 C44 C7 123.8(12) . .
C85 C44 H44 118.1 . .
C22 C45 C48 120.4(11) . .
C80 C45 C22 117.0(11) . .
C80 C45 C48 122.6(11) . .
C57 C46 H46 119.0 . .
C118 C46 H46 119.0 . .
C118 C46 C57 121.9(12) . .
C49 C47 H47 119.6 . .
C49 C47 C114 120.7(12) . .
C114 C47 H47 119.6 . .
C45 C48 H48A 110.4 . .
C45 C48 H48B 110.4 . .
C45 C48 C115 106.7(10) . .
H48A C48 H48B 108.6 . .
C115 C48 H48A 110.4 . .
C115 C48 H48B 110.4 . .
C28 C49 C100 121.2(12) . .
C47 C49 C28 117.6(12) . .
C47 C49 C100 121.3(11) . .
C12 C50 C75 120.1(10) . .
C82 C50 C12 117.5(11) . .
C82 C50 C75 122.3(10) . .
C21 C51 H51 119.4 . .
C119 C51 C21 121.2(13) . .
C119 C51 H51 119.4 . .
C81 C52 C4 123.9(11) . .
C81 C52 C95 116.5(11) . .
C95 C52 C4 119.5(10) . .
C54 C53 H53 119.8 . .
C54 C53 C67 120.5(12) . .
C67 C53 H53 119.8 . .
C53 C54 H54 119.2 . .
C53 C54 C97 121.6(11) . .
C97 C54 H54 119.2 . .
C18 C55 H55 119.8 . .
C73 C55 C18 120.5(11) . .
C73 C55 H55 119.8 . .
C32 C56 H56 120.6 . .
C32 C56 C94 118.7(11) . .
C94 C56 H56 120.6 . .
C13 C57 C46 117.8(11) . .
C13 C57 H57 121.1 . .
C46 C57 H57 121.1 . .
C40 C58 H58 118.5 . .
C43 C58 C40 123.1(12) . .
C43 C58 H58 118.5 . .
C33 C59 H59 119.5 . .
C89 C59 C33 121.1(13) . .
C89 C59 H59 119.5 . .
H60A C60 H60B 107.8 . .
C64 C60 H60A 109.0 . .
C64 C60 H60B 109.0 . .
C65 C60 H60A 109.0 . .
C65 C60 H60B 109.0 . .
C65 C60 C64 113.1(10) . .
C6 C61 C33 117.4(10) . .
C6 C61 H61A 107.9 . .
C6 C61 H61B 107.9 . .
C33 C61 H61A 107.9 . .
C33 C61 H61B 107.9 . .
H61A C61 H61B 107.2 . .
C35 C62 H62 120.4 . .
C35 C62 C105 119.2(11) . .
C105 C62 H62 120.4 . .
C85 C63 H63 121.0 . .
C112 C63 H63 121.0 . .
C112 C63 C85 118.0(13) . .
S00M C64 H64A 109.4 . .
S00M C64 H64B 109.4 . .
C60 C64 S00M 111.0(8) . .
C60 C64 H64A 109.4 . .
C60 C64 H64B 109.4 . .
H64A C64 H64B 108.0 . .
C35 C65 C60 120.1(10) . .
C117 C65 C35 118.5(10) . .
C117 C65 C60 121.4(10) . .
S00R C66 H66A 109.1 . .
S00R C66 H66B 109.1 . .
H66A C66 H66B 107.8 . .
C71 C66 S00R 112.5(8) . .
C71 C66 H66A 109.1 . .
C71 C66 H66B 109.1 . .
C9 C67 C29 119.2(10) . .
C9 C67 C53 117.8(11) . .
C53 C67 C29 122.9(11) . .
C20 C68 H68 119.3 . .
C131 C68 C20 121.3(12) . .
C131 C68 H68 119.3 . .
C17 C69 H69 119.7 . .
C17 C69 C87 120.7(14) . .
C87 C69 H69 119.7 . .
C99 C70 H70 120.1 . .
C99 C70 C111 119.8(12) . .
C111 C70 H70 120.1 . .
C7 C71 H71A 108.6 . .
C7 C71 H71B 108.6 . .
C66 C71 C7 114.6(10) . .
C66 C71 H71A 108.6 . .
C66 C71 H71B 108.6 . .
H71A C71 H71B 107.6 . .
C12 C72 H72 119.8 . .
C79 C72 C12 120.5(12) . .
C79 C72 H72 119.8 . .
C41 C73 H73 119.7 . .
C55 C73 C41 120.6(11) . .
C55 C73 H73 119.7 . .
C108 C74 H74 121.0 . .
C108 C74 C127 118.0(12) . .
C127 C74 H74 121.0 . .
C50 C75 H75A 109.0 . .
C50 C75 H75B 109.0 . .
C50 C75 C106 113.0(9) . .
H75A C75 H75B 107.8 . .
C106 C75 H75A 109.0 . .
C106 C75 H75B 109.0 . .
S00F C76 H76A 109.4 . .
S00F C76 H76B 109.4 . .
C37 C76 S00F 111.3(8) . .
C37 C76 H76A 109.4 . .
C37 C76 H76B 109.4 . .
H76A C76 H76B 108.0 . .
C3 C77 H77 120.5 . .
C103 C77 C3 119.0(12) . .
C103 C77 H77 120.5 . .
C94 C78 H78 118.5 . .
C94 C78 C98 123.0(12) . .
C98 C78 H78 118.5 . .
C72 C79 H79 120.2 . .
C72 C79 C86 119.7(12) . .
C86 C79 H79 120.2 . .
C45 C80 H80 119.0 . .
C45 C80 C127 122.1(12) . .
C127 C80 H80 119.0 . .
C52 C81 H81 118.8 . .
C52 C81 C130 122.5(11) . .
C130 C81 H81 118.8 . .
C50 C82 H82 119.5 . .
C86 C82 C50 121.1(11) . .
C86 C82 H82 119.5 . .
C9 C83 H83 120.6 . .
C9 C83 C97 118.7(12) . .
C97 C83 H83 120.6 . .
S00I C84 H84A 109.7 . .
S00I C84 H84B 109.7 . .
C36 C84 S00I 109.9(8) . .
C36 C84 H84A 109.7 . .
C36 C84 H84B 109.7 . .
H84A C84 H84B 108.2 . .
C44 C85 C63 118.7(12) . .
C44 C85 H85 120.7 . .
C63 C85 H85 120.7 . .
C79 C86 C82 120.7(12) . .
C79 C86 H86 119.7 . .
C82 C86 H86 119.7 . .
C69 C87 H87 119.5 . .
C123 C87 C69 121.1(14) . .
C123 C87 H87 119.5 . .
C30 C88 H88 119.8 . .
C30 C88 C103 120.3(12) . .
C103 C88 H88 119.8 . .
C59 C89 H89 119.2 . .
C119 C89 C59 121.7(13) . .
C119 C89 H89 119.2 . .
C20 C90 H90 120.5 . .
C20 C90 C134 119.0(12) . .
C134 C90 H90 120.5 . .
S00N C91 H91A 109.9 . .
S00N C91 H91B 109.9 . .
C27 C91 S00N 109.1(8) . .
C27 C91 H91A 109.9 . .
C27 C91 H91B 109.9 . .
H91A C91 H91B 108.3 . .
C17 C92 H92 119.6 . .
C110 C92 C17 120.8(13) . .
C110 C92 H92 119.6 . .
C7 C93 H93 119.9 . .
C7 C93 C112 120.2(12) . .
C112 C93 H93 119.9 . .
C56 C94 H94 120.8 . .
C78 C94 C56 118.4(11) . .
C78 C94 H94 120.8 . .
C52 C95 H95 119.1 . .
C109 C95 C52 121.8(12) . .
C109 C95 H95 119.1 . .
C99 C96 H96 121.0 . .
C99 C96 C102 118.0(12) . .
C102 C96 H96 121.0 . .
C54 C97 C83 119.3(12) . .
C54 C97 H97 120.4 . .
C83 C97 H97 120.4 . .
C10 C98 C78 118.8(11) . .
C10 C98 H98 120.6 . .
C78 C98 H98 120.6 . .
C70 C99 C27 120.4(11) . .
C70 C99 C96 120.5(11) . .
C96 C99 C27 119.2(12) . .
C2 C100 H10A 109.8 . .
C2 C100 H10B 109.8 . .
C49 C100 C2 109.4(9) . .
C49 C100 H10A 109.8 . .
C49 C100 H10B 109.8 . .
H10A C100 H10B 108.2 . .
C102 C101 H101 119.3 . .
C111 C101 H101 119.3 . .
C111 C101 C102 121.3(12) . .
C96 C102 H102 120.1 . .
C101 C102 C96 119.9(12) . .
C101 C102 H102 120.1 . .
C77 C103 C88 120.5(11) . .
C77 C103 H103 119.7 . .
C88 C103 H103 119.7 . .
S00L C104 H10C 108.6 . .
S00L C104 H10D 108.6 . .
C4 C104 S00L 114.6(8) . .
C4 C104 H10C 108.6 . .
C4 C104 H10D 108.6 . .
H10C C104 H10D 107.6 . .
C62 C105 H105 120.0 . .
C116 C105 C62 119.9(11) . .
C116 C105 H105 120.0 . .
S00H C106 H10E 109.4 . .
S00H C106 H10F 109.4 . .
C75 C106 S00H 111.2(8) . .
C75 C106 H10E 109.4 . .
C75 C106 H10F 109.4 . .
H10E C106 H10F 108.0 . .
S00K C107 H10G 109.4 . .
S00K C107 H10H 109.4 . .
C29 C107 S00K 111.0(8) . .
C29 C107 H10G 109.4 . .
C29 C107 H10H 109.4 . .
H10G C107 H10H 108.0 . .
C22 C108 H108 118.7 . .
C74 C108 C22 122.6(14) . .
C74 C108 H108 118.7 . .
C95 C109 H109 119.5 . .
C124 C109 C95 121.1(12) . .
C124 C109 H109 119.5 . .
C92 C110 H110 120.8 . .
C123 C110 C92 118.4(14) . .
C123 C110 H110 120.8 . .
C70 C111 H111 119.8 . .
C101 C111 C70 120.5(13) . .
C101 C111 H111 119.8 . .
C63 C112 C93 121.3(13) . .
C63 C112 H112 119.3 . .
C93 C112 H112 119.3 . .
C131 C113 H113 120.3 . .
C131 C113 C134 119.4(13) . .
C134 C113 H113 120.3 . .
C47 C114 H114 120.1 . .
C121 C114 C47 119.8(13) . .
C121 C114 H114 120.1 . .
S00O C115 H11C 109.5 . .
S00O C115 H11D 109.5 . .
C48 C115 S00O 110.7(8) . .
C48 C115 H11C 109.5 . .
C48 C115 H11D 109.5 . .
H11C C115 H11D 108.1 . .
C105 C116 H116 120.0 . .
C105 C116 C117 120.0(12) . .
C117 C116 H116 120.0 . .
C65 C117 C116 121.3(11) . .
C65 C117 H117 119.4 . .
C116 C117 H117 119.4 . .
C25 C118 H118 120.6 . .
C46 C118 C25 118.7(11) . .
C46 C118 H118 120.6 . .
C51 C119 H119 120.7 . .
C89 C119 C51 118.5(13) . .
C89 C119 H119 120.7 . .
C28 C120 H120 120.3 . .
C28 C120 C121 119.4(12) . .
C121 C120 H120 120.3 . .
C114 C121 C120 120.0(13) . .
C114 C121 H121 120.0 . .
C120 C121 H121 120.0 . .
C126 C122 H122 118.8 . .
C126 C122 C133 122.3(14) . .
C133 C122 H122 118.8 . .
C87 C123 C110 120.3(14) . .
C87 C123 H123 119.9 . .
C110 C123 H123 119.9 . .
C109 C124 H124 120.7 . .
C109 C124 C130 118.5(12) . .
C130 C124 H124 120.7 . .
C126 C125 H125 121.1 . .
C126 C125 C129 117.7(15) . .
C129 C125 H125 121.1 . .
C122 C126 H126 119.4 . .
C125 C126 C122 121.2(14) . .
C125 C126 H126 119.4 . .
C74 C127 H127 120.1 . .
C80 C127 C74 119.7(12) . .
C80 C127 H127 120.1 . .
S00D C128 H12A 110.0 . .
S00D C128 H12B 110.0 . .
C39 C128 S00D 108.6(7) . .
C39 C128 H12A 110.0 . .
C39 C128 H12B 110.0 . .
H12A C128 H12B 108.3 . .
C125 C129 H129 119.4 . .
C132 C129 C125 121.1(14) . .
C132 C129 H129 119.4 . .
C81 C130 H130 120.2 . .
C124 C130 C81 119.5(12) . .
C124 C130 H130 120.2 . .
C68 C131 C113 119.7(12) . .
C68 C131 H131 120.2 . .
C113 C131 H131 120.2 . .
C129 C132 H132 118.8 . .
C129 C132 C133 122.4(13) . .
C133 C132 H132 118.8 . .
C122 C133 C132 115.2(14) . .
C122 C133 C135 124.0(13) . .
C132 C133 C135 120.8(13) . .
C90 C134 H134 119.2 . .
C113 C134 C90 121.6(12) . .
C113 C134 H134 119.2 . .
C133 C135 H13A 109.5 . .
C133 C135 H13B 109.5 . .
C133 C135 H13C 109.5 . .
H13A C135 H13B 109.5 . .
H13A C135 H13C 109.5 . .
H13B C135 H13C 109.5 . .

loop_
_geom_bond_atom_site_label_1
_geom_bond_atom_site_label_2
_geom_bond_distance
_geom_bond_site_symmetry_2
Pt1 Au5 3.2689(6) .
Pt1 Au9 3.2252(7) .
Pt1 S00E 2.339(3) .
Pt1 S00F 2.316(3) .
Pt1 S00K 2.335(3) .
Pt1 S00M 2.349(3) .
Pt2 Au7 3.2606(7) .
Pt2 S00H 2.337(3) .
Pt2 S00J 2.336(3) .
Pt2 S00O 2.337(3) .
Pt2 S00R 2.329(3) .
Pt3 Au3 3.2161(6) .
Pt3 Au6 3.2304(7) .
Pt3 S00D 2.323(3) .
Pt3 S00L 2.350(3) .
Pt3 S00N 2.334(3) .
Pt3 S00S 2.340(3) .
Pt4 Au2 3.2811(6) .
Pt4 Au8 3.2798(7) .
Pt4 S00G 2.337(3) .
Pt4 S00I 2.343(3) .
Pt4 S00P 2.326(3) .
Pt4 S00Q 2.318(3) .
Au2 Au4 2.9486(6) 2_656
Au2 Au6 3.1612(7) .
Au2 S00I 2.317(3) .
Au2 S00N 2.305(3) .
Au3 Au5 2.8793(6) .
Au3 Au6 3.3442(6) .
Au3 Au8 3.2671(7) .
Au3 S00D 2.321(3) .
Au3 S00P 2.308(3) .
Au4 Au7 3.3580(6) .
Au4 Au9 3.1757(6) .
Au4 S00J 2.308(3) .
Au4 S00K 2.313(3) .
Au5 Au7 3.2069(6) .
Au5 S00F 2.318(3) .
Au5 S00R 2.319(3) .
Au6 S00L 2.322(3) .
Au6 S00Q 2.295(3) .
Au7 S00H 2.306(3) .
Au7 S00M 2.294(3) .
Au8 S00G 2.317(3) .
Au8 S00S 2.299(3) .
Au9 S00E 2.335(3) .
Au9 S00O 2.308(3) .
S00D C128 1.811(11) .
S00E C24 1.831(10) .
S00F C76 1.832(11) .
S00G C11 1.825(10) .
S00H C106 1.810(12) .
S00I C84 1.849(11) .
S00J C38 1.854(11) .
S00K C107 1.819(12) .
S00L C104 1.839(11) .
S00M C64 1.838(10) .
S00N C91 1.838(11) .
S00O C115 1.834(10) .
S00P C2 1.828(11) .
S00Q C16 1.822(10) .
S00R C66 1.826(11) .
S00S C6 1.829(12) .
C1 H1A 0.9700 .
C1 H1B 0.9700 .
C1 C10 1.522(14) .
C1 C11 1.507(14) .
C2 H2A 0.9700 .
C2 H2B 0.9700 .
C2 C100 1.528(14) .
C3 C39 1.522(15) .
C3 C42 1.383(16) .
C3 C77 1.396(15) .
C4 H4A 0.9700 .
C4 H4B 0.9700 .
C4 C52 1.499(15) .
C4 C104 1.490(14) .
C5 H5A 0.9700 .
C5 H5B 0.9700 .
C5 C18 1.512(16) .
C5 C38 1.542(14) .
C6 H6A 0.9700 .
C6 H6B 0.9700 .
C6 C61 1.492(14) .
C7 C44 1.370(15) .
C7 C71 1.516(16) .
C7 C93 1.378(16) .
C8 H8A 0.9700 .
C8 H8B 0.9700 .
C8 C16 1.491(13) .
C8 C17 1.487(16) .
C9 H9 0.9300 .
C9 C67 1.392(16) .
C9 C83 1.383(16) .
C10 C32 1.400(15) .
C10 C98 1.393(15) .
C11 H11A 0.9700 .
C11 H11B 0.9700 .
C12 H12 0.9300 .
C12 C50 1.392(15) .
C12 C72 1.401(15) .
C13 H13 0.9300 .
C13 C26 1.384(15) .
C13 C57 1.374(15) .
C14 H14 0.9300 .
C14 C18 1.397(16) .
C14 C34 1.369(16) .
C15 C23 1.381(15) .
C15 C37 1.513(14) .
C15 C43 1.404(15) .
C16 H16A 0.9700 .
C16 H16B 0.9700 .
C17 C69 1.369(16) .
C17 C92 1.421(18) .
C18 C55 1.412(14) .
C19 H19A 0.9700 .
C19 H19B 0.9700 .
C19 C20 1.505(16) .
C19 C24 1.528(16) .
C20 C68 1.396(15) .
C20 C90 1.386(16) .
C21 H21 0.9300 .
C21 C33 1.401(16) .
C21 C51 1.381(18) .
C22 H22 0.9300 .
C22 C45 1.405(16) .
C22 C108 1.377(16) .
C23 H23 0.9300 .
C23 C31 1.394(15) .
C24 H24A 0.9700 .
C24 H24B 0.9700 .
C25 H25 0.9300 .
C25 C26 1.381(15) .
C25 C118 1.408(16) .
C26 C36 1.530(15) .
C27 H27A 0.9700 .
C27 H27B 0.9700 .
C27 C91 1.501(15) .
C27 C99 1.516(15) .
C28 H28 0.9300 .
C28 C49 1.390(15) .
C28 C120 1.370(17) .
C29 H29A 0.9700 .
C29 H29B 0.9700 .
C29 C67 1.495(16) .
C29 C107 1.484(16) .
C30 H30 0.9300 .
C30 C42 1.379(15) .
C30 C88 1.356(16) .
C31 H31 0.9300 .
C31 C40 1.344(16) .
C32 H32 0.9300 .
C32 C56 1.346(15) .
C33 C59 1.407(15) .
C33 C61 1.494(16) .
C34 H34 0.9300 .
C34 C41 1.366(15) .
C35 H35 0.9300 .
C35 C62 1.377(15) .
C35 C65 1.395(14) .
C36 H36A 0.9700 .
C36 H36B 0.9700 .
C36 C84 1.496(14) .
C37 H37A 0.9700 .
C37 H37B 0.9700 .
C37 C76 1.508(16) .
C38 H38A 0.9700 .
C38 H38B 0.9700 .
C39 H39A 0.9700 .
C39 H39B 0.9700 .
C39 C128 1.542(14) .
C40 H40 0.9300 .
C40 C58 1.369(16) .
C41 H41 0.9300 .
C41 C73 1.392(16) .
C42 H42 0.9300 .
C43 H43 0.9300 .
C43 C58 1.361(15) .
C44 H44 0.9300 .
C44 C85 1.363(16) .
C45 C48 1.490(15) .
C45 C80 1.378(17) .
C46 H46 0.9300 .
C46 C57 1.383(15) .
C46 C118 1.363(16) .
C47 H47 0.9300 .
C47 C49 1.382(17) .
C47 C114 1.401(18) .
C48 H48A 0.9700 .
C48 H48B 0.9700 .
C48 C115 1.553(15) .
C49 C100 1.503(16) .
C50 C75 1.502(14) .
C50 C82 1.393(14) .
C51 H51 0.9300 .
C51 C119 1.378(17) .
C52 C81 1.359(16) .
C52 C95 1.398(15) .
C53 H53 0.9300 .
C53 C54 1.361(16) .
C53 C67 1.409(14) .
C54 H54 0.9300 .
C54 C97 1.379(17) .
C55 H55 0.9300 .
C55 C73 1.374(16) .
C56 H56 0.9300 .
C56 C94 1.428(16) .
C57 H57 0.9300 .
C58 H58 0.9300 .
C59 H59 0.9300 .
C59 C89 1.379(17) .
C60 H60A 0.9700 .
C60 H60B 0.9700 .
C60 C64 1.500(16) .
C60 C65 1.499(14) .
C61 H61A 0.9700 .
C61 H61B 0.9700 .
C62 H62 0.9300 .
C62 C105 1.388(16) .
C63 H63 0.9300 .
C63 C85 1.412(17) .
C63 C112 1.388(17) .
C64 H64A 0.9700 .
C64 H64B 0.9700 .
C65 C117 1.361(15) .
C66 H66A 0.9700 .
C66 H66B 0.9700 .
C66 C71 1.510(16) .
C68 H68 0.9300 .
C68 C131 1.372(17) .
C69 H69 0.9300 .
C69 C87 1.393(18) .
C70 H70 0.9300 .
C70 C99 1.375(17) .
C70 C111 1.389(15) .
C71 H71A 0.9700 .
C71 H71B 0.9700 .
C72 H72 0.9300 .
C72 C79 1.365(16) .
C73 H73 0.9300 .
C74 H74 0.9300 .
C74 C108 1.353(19) .
C74 C127 1.402(17) .
C75 H75A 0.9700 .
C75 H75B 0.9700 .
C75 C106 1.545(16) .
C76 H76A 0.9700 .
C76 H76B 0.9700 .
C77 H77 0.9300 .
C77 C103 1.388(16) .
C78 H78 0.9300 .
C78 C94 1.348(16) .
C78 C98 1.396(16) .
C79 H79 0.9300 .
C79 C86 1.365(16) .
C80 H80 0.9300 .
C80 C127 1.392(16) .
C81 H81 0.9300 .
C81 C130 1.405(16) .
C82 H82 0.9300 .
C82 C86 1.385(14) .
C83 H83 0.9300 .
C83 C97 1.409(16) .
C84 H84A 0.9700 .
C84 H84B 0.9700 .
C85 H85 0.9300 .
C86 H86 0.9300 .
C87 H87 0.9300 .
C87 C123 1.382(19) .
C88 H88 0.9300 .
C88 C103 1.385(17) .
C89 H89 0.9300 .
C89 C119 1.356(18) .
C90 H90 0.9300 .
C90 C134 1.386(17) .
C91 H91A 0.9700 .
C91 H91B 0.9700 .
C92 H92 0.9300 .
C92 C110 1.414(17) .
C93 H93 0.9300 .
C93 C112 1.390(17) .
C94 H94 0.9300 .
C95 H95 0.9300 .
C95 C109 1.388(16) .
C96 H96 0.9300 .
C96 C99 1.407(16) .
C96 C102 1.416(16) .
C97 H97 0.9300 .
C98 H98 0.9300 .
C100 H10A 0.9700 .
C100 H10B 0.9700 .
C101 H101 0.9300 .
C101 C102 1.368(18) .
C101 C111 1.355(16) .
C102 H102 0.9300 .
C103 H103 0.9300 .
C104 H10C 0.9700 .
C104 H10D 0.9700 .
C105 H105 0.9300 .
C105 C116 1.368(16) .
C106 H10E 0.9700 .
C106 H10F 0.9700 .
C107 H10G 0.9700 .
C107 H10H 0.9700 .
C108 H108 0.9300 .
C109 H109 0.9300 .
C109 C124 1.355(17) .
C110 H110 0.9300 .
C110 C123 1.391(17) .
C111 H111 0.9300 .
C112 H112 0.9300 .
C113 H113 0.9300 .
C113 C131 1.377(16) .
C113 C134 1.379(16) .
C114 H114 0.9300 .
C114 C121 1.375(16) .
C115 H11C 0.9700 .
C115 H11D 0.9700 .
C116 H116 0.9300 .
C116 C117 1.382(16) .
C117 H117 0.9300 .
C118 H118 0.9300 .
C119 H119 0.9300 .
C120 H120 0.9300 .
C120 C121 1.381(18) .
C121 H121 0.9300 .
C122 H122 0.9300 .
C122 C126 1.39(2) .
C122 C133 1.389(17) .
C123 H123 0.9300 .
C124 H124 0.9300 .
C124 C130 1.398(16) .
C125 H125 0.9300 .
C125 C126 1.372(18) .
C125 C129 1.385(17) .
C126 H126 0.9300 .
C127 H127 0.9300 .
C128 H12A 0.9700 .
C128 H12B 0.9700 .
C129 H129 0.9300 .
C129 C132 1.37(2) .
C130 H130 0.9300 .
C131 H131 0.9300 .
C132 H132 0.9300 .
C132 C133 1.408(18) .
C133 C135 1.46(2) .
C134 H134 0.9300 .
C135 H13A 0.9600 .
C135 H13B 0.9600 .
C135 H13C 0.9600 .
